data_1572439
loop_
_publ_author_name
'Miller, Justin D.'
'Walsh, Mitchell M.'
'Lee, Kyounghoon'
'Moore, Curtis E.'
'Thomas, Christine M.'

_publ_section_title
;
 Hydrogen atom abstraction as a synthetic route to a square planar
 Co<sup>II</sup> complex with a redox-active tetradentate PNNP ligand.
;
_journal_issue 37
_journal_name_full 'Chemical science'
_journal_page_first 15311
_journal_page_last 15320
_journal_paper_doi 10.1039/d4sc03364g
_journal_volume 15
_journal_year 2024
_chemical_formula_moiety 'C38 H32 Co N2 P2, C12 H24 K O6, 4(C6 H6)'
_chemical_formula_sum 'C74 H80 Co K N2 O6 P2'
_chemical_formula_weight 1253.37
_chemical_properties_physical Air-sensitive,Moisture-sensitive,Oxygen-sensitive
_space_group_crystal_system orthorhombic
_space_group_IT_number 19
_space_group_name_Hall 'P 2ac 2ab'
_space_group_name_H-M_alt 'P 21 21 21'
_atom_sites_solution_hydrogens geom
_atom_sites_solution_primary dual
_atom_sites_solution_secondary difmap
_audit_creation_date 2024-02-19
_audit_creation_method
;
Olex2 1.5-alpha
(compiled 2024.02.16 svn.r378c4104 for OlexSys, GUI svn.r6928)
;
_audit_update_record
;
2024-05-09 deposited with the CCDC.	2024-08-19 downloaded from the CCDC.
;
_cell_angle_alpha 90
_cell_angle_beta 90
_cell_angle_gamma 90
_cell_formula_units_Z 8
_cell_length_a 11.2827(5)
_cell_length_b 24.3783(12)
_cell_length_c 46.956(2)
_cell_measurement_reflns_used 9377
_cell_measurement_temperature 100.0
_cell_measurement_theta_max 26.219
_cell_measurement_theta_min 2.409
_cell_volume 12915.4(10)
_computing_cell_refinement 'SAINT v8.40B (Bruker, 2021)'
_computing_data_collection 'APEX3 v2022.10-0 (Bruker, 2022)'
_computing_data_reduction 'SAINT v8.40B (Bruker, 2021)'
_computing_molecular_graphics 'Olex2 1.5-alpha (Dolomanov et al., 2009)'
_computing_publication_material 'Olex2 1.5-alpha (Dolomanov et al., 2009)'
_computing_structure_refinement 'XL  (Sheldrick, 2008)'
_computing_structure_solution 'ShelXT (Sheldrick, 2015)'
_diffrn_ambient_temperature 100.0
_diffrn_detector 'Bruker Photon III area detector'
_diffrn_detector_area_resol_mean 10.5
_diffrn_detector_type 'CMOS area detector'
_diffrn_measured_fraction_theta_full 0.999
_diffrn_measured_fraction_theta_max 0.998
_diffrn_measurement_device 'Kappa Four-Circle Diffractometer'
_diffrn_measurement_device_type 'Bruker D8 Venture'
_diffrn_measurement_method '\w and \f scans'
_diffrn_radiation_monochromator 'Double Bounce Multilayer Mirrors'
_diffrn_radiation_probe x-ray
_diffrn_radiation_type MoK\a
_diffrn_radiation_wavelength 0.71073
_diffrn_radiation_xray_symbol K-L~3~
_diffrn_reflns_av_R_equivalents 0.0533
_diffrn_reflns_av_unetI/netI 0.0258
_diffrn_reflns_Laue_measured_fraction_full 0.999
_diffrn_reflns_Laue_measured_fraction_max 0.998
_diffrn_reflns_limit_h_max 10
_diffrn_reflns_limit_h_min -14
_diffrn_reflns_limit_k_max 30
_diffrn_reflns_limit_k_min -30
_diffrn_reflns_limit_l_max 58
_diffrn_reflns_limit_l_min -58
_diffrn_reflns_number 292204
_diffrn_reflns_point_group_measured_fraction_full 0.999
_diffrn_reflns_point_group_measured_fraction_max 0.999
_diffrn_reflns_theta_full 25.000
_diffrn_reflns_theta_max 26.396
_diffrn_reflns_theta_min 1.989
_diffrn_source 'Micro Focus Rotating Anode'
_diffrn_source_current 50.0
_diffrn_source_power 2.5
_diffrn_source_type 'Bruker TXS'
_diffrn_source_voltage 50.0
_diffrn_standards_number 0
_exptl_absorpt_coefficient_mu 0.435
_exptl_absorpt_correction_T_max 0.0452
_exptl_absorpt_correction_T_min 0.0248
_exptl_absorpt_correction_type multi-scan
_exptl_absorpt_process_details
;
SADABS-2016/2 (Bruker,2016/2) was used for absorption correction.
wR2(int) was 0.1249 before and 0.0572 after correction.
The Ratio of minimum to maximum transmission is 0.5487.
The \l/2 correction factor is Not present.
;
_exptl_crystal_colour red
_exptl_crystal_colour_primary red
_exptl_crystal_density_diffrn 1.289
_exptl_crystal_description block
_exptl_crystal_F_000 5296
_exptl_crystal_recrystallization_method 'Re-crystallisation from solvent: benzene, pentane'
_exptl_crystal_size_max 0.184
_exptl_crystal_size_mid 0.172
_exptl_crystal_size_min 0.124
_refine_diff_density_max 0.880
_refine_diff_density_min -0.354
_refine_diff_density_rms 0.060
_refine_ls_abs_structure_details
;
 Refined as an inversion twin.
;
_refine_ls_abs_structure_Flack 0.492(12)
_refine_ls_extinction_method none
_refine_ls_goodness_of_fit_ref 1.078
_refine_ls_hydrogen_treatment constr
_refine_ls_matrix_type full
_refine_ls_number_parameters 1514
_refine_ls_number_reflns 26444
_refine_ls_number_restraints 0
_refine_ls_restrained_S_all 1.078
_refine_ls_R_factor_all 0.0544
_refine_ls_R_factor_gt 0.0431
_refine_ls_shift/su_max 0.001
_refine_ls_shift/su_mean 0.000
_refine_ls_structure_factor_coef Fsqd
_refine_ls_weighting_details 'w=1/[\s^2^(Fo^2^)+(0.0636P)^2^+5.6899P] where P=(Fo^2^+2Fc^2^)/3'
_refine_ls_weighting_scheme calc
_refine_ls_wR_factor_gt 0.1093
_refine_ls_wR_factor_ref 0.1181
_reflns_Friedel_coverage 0.838
_reflns_Friedel_fraction_full 1.000
_reflns_Friedel_fraction_max 0.999
_reflns_number_gt 23207
_reflns_number_total 26444
_reflns_threshold_expression 'I > 2\s(I)'
_cod_data_source_file d4sc03364g2.cif
_cod_data_source_block Thomas_JM-117
_cod_depositor_comments
;
The following automatic conversions were performed:

data item '_diffrn_radiation_probe' value 'X-ray' was changed to
'x-ray' in accordance with the
/home/data/users/saulius/crontab/automatic-downloads/rss-feeds/RSC/lib/dictionaries/cif_core.dic
dictionary named 'cif_core.dic' version 2.4.2 last updated on
2011-04-26.

Automatic conversion script
Id: cif_fix_values 8170 2020-07-09 18:12:32Z antanas 

 Adding full bibliography for 1572433--1572439.cif.
;
_cod_original_cell_volume 12915.5(11)
_cod_database_code 1572439
_shelx_shelxl_version_number 2019/1
_shelx_space_group_comment
;
The symmetry employed for this shelxl refinement is uniquely defined
by the following loop, which should always be used as a source of
symmetry information in preference to the above space-group names.
They are only intended as comments.
;
_olex2_refinement_description
;
1. Twinned data refinement
 Scales: 0.508(12)
 0.492(12)
2. Fixed Uiso
 At 1.2 times of:
  All C(H) groups, All C(H,H) groups
3.a Secondary CH2 refined with riding coordinates:
 C7(H7A,H7B), C8(H8A,H8B), C45(H45A,H45B), C46(H46A,H46B), C77(H77A,H77B),
 C78(H78A,H78B), C79(H79A,H79B), C80(H80A,H80B), C81(H81A,H81B), C82(H82A,H82B),
  C83(H83A,H83B), C84(H84A,H84B), C85(H85A,H85B), C86(H86A,H86B), C87(H87A,
 H87B), C88(H88A,H88B), C89(H89A,H89B), C90(H90A,H90B), C91(H91A,H91B),
 C92(H92A,H92B), C93(H93A,H93B), C94(H94A,H94B), C95(H95A,H95B), C96(H96A,H96B),
  C97(H97A,H97B), C98(H98A,H98B), C99(H99A,H99B), C100(H10A,H10B)
3.b Aromatic/amide H refined with riding coordinates:
 C3(H3), C4(H4), C5(H5), C6(H6), C11(H11), C12(H12), C13(H13), C14(H14),
 C16(H16), C17(H17), C18(H18), C19(H19), C20(H20), C22(H22), C23(H23), C24(H24),
  C25(H25), C26(H26), C28(H28), C29(H29), C30(H30), C31(H31), C32(H32),
 C34(H34), C35(H35), C36(H36), C37(H37), C38(H38), C41(H41), C42(H42), C43(H43),
  C44(H44), C49(H49), C50(H50), C51(H51), C52(H52), C54(H54), C55(H55),
 C56(H56), C57(H57), C58(H58), C60(H60), C61(H61), C62(H62), C63(H63), C64(H64),
  C66(H66), C67(H67), C68(H68), C69(H69), C70(H70), C72(H72), C73(H73),
 C74(H74), C75(H75), C76(H76), C1S(H1S), C2S(H2S), C3S(H3S), C4S(H4S), C5S(H5S),
  C6S(H6S), C7S(H7S), C8S(H8S), C9S(H9S), C10S(H10S), C11S(H11S), C12S(H12S),
 C13S(H13S), C14S(H14S), C15S(H15S), C16S(H16S), C17S(H17S), C18S(H18S),
 C19S(H19S), C20S(H20S), C21S(H21S), C22S(H22S), C23S(H23S), C24S(H24S),
 C25S(H25S), C26S(H26S), C27S(H27S), C28S(H28S), C29S(H29S), C30S(H30S),
 C31S(H31S), C32S(H32S), C33S(H33S), C34S(H34S), C35S(H35S), C36S(H36S),
 C37S(H37S), C38S(H38S), C39S(H39S), C40S(H40S), C41S(H41S), C42S(H42S),
 C43S(H43S), C44S(H44S), C45S(H45S), C46S(H46S), C47S(H47S), C48S(H48S)
3.c Fitted hexagon refined as free rotating group:
 C1S(C2S,C3S,C4S,C5S,C6S), C7S(C8S,C9S,C10S,C11S,C12S), C19S(C20S,C21S,C22S,
 C23S,C24S)
;
_olex2_submission_special_instructions 'No special instructions were received'

loop_
_space_group_symop_operation_xyz
'x, y, z'
'-x+1/2, -y, z+1/2'
'-x, y+1/2, -z+1/2'
'x+1/2, -y+1/2, -z'

loop_
_atom_site_label
_atom_site_type_symbol
_atom_site_fract_x
_atom_site_fract_y
_atom_site_fract_z
_atom_site_U_iso_or_equiv
_atom_site_adp_type
_atom_site_occupancy
_atom_site_site_symmetry_order
_atom_site_calc_flag
_atom_site_refinement_flags_posn
_atom_site_refinement_flags_adp
_atom_site_refinement_flags_occupancy
_atom_site_disorder_assembly
_atom_site_disorder_group
Co1 Co 0.95592(5) 0.52178(2) 0.61488(2) 0.03186(12) Uani 1 1 d . . . . .
Co2 Co 0.57980(5) 0.47553(2) 0.37954(2) 0.02970(12) Uani 1 1 d . . . . .
K1 K 0.76655(8) 0.50039(4) 0.50135(2) 0.03602(19) Uani 1 1 d . . . . .
P1 P 1.09688(9) 0.52408(4) 0.58546(2) 0.0308(2) Uani 1 1 d . . . . .
P2 P 0.91442(9) 0.60508(4) 0.62240(2) 0.0320(2) Uani 1 1 d . . . . .
P3 P 0.43878(9) 0.47857(4) 0.40923(2) 0.0296(2) Uani 1 1 d . . . . .
P4 P 0.61921(9) 0.39111(4) 0.37527(2) 0.0298(2) Uani 1 1 d . . . . .
O1 O 0.6412(3) 0.58147(12) 0.47520(6) 0.0429(7) Uani 1 1 d . . . . .
O2 O 0.8509(3) 0.54304(13) 0.44958(6) 0.0416(7) Uani 1 1 d . . . . .
O3 O 0.9448(3) 0.44561(13) 0.47097(7) 0.0463(7) Uani 1 1 d . . . . .
O4 O 0.8849(3) 0.41622(13) 0.52650(7) 0.0437(7) Uani 1 1 d . . . . .
O5 O 0.6726(3) 0.45287(12) 0.55127(6) 0.0398(7) Uani 1 1 d . . . . .
O6 O 0.5856(3) 0.55326(13) 0.53106(7) 0.0446(7) Uani 1 1 d . . . . .
N1 N 0.9717(3) 0.44435(14) 0.61306(7) 0.0382(8) Uani 1 1 d . . . . .
N2 N 0.8362(3) 0.50558(15) 0.64180(7) 0.0380(8) Uani 1 1 d . . . . .
N3 N 0.5682(3) 0.55322(13) 0.37854(7) 0.0364(8) Uani 1 1 d . . . . .
N4 N 0.6992(3) 0.48689(14) 0.35174(7) 0.0357(8) Uani 1 1 d . . . . .
C1 C 1.1277(4) 0.45148(16) 0.57965(8) 0.0350(9) Uani 1 1 d . . . . .
C2 C 1.0537(4) 0.41839(17) 0.59678(8) 0.0375(9) Uani 1 1 d . . . . .
C3 C 1.0736(5) 0.36057(18) 0.59525(10) 0.0461(11) Uani 1 1 d . . . . .
H3 H 1.028133 0.336571 0.606846 0.055 Uiso 1 1 calc R U . . .
C4 C 1.1576(5) 0.33930(19) 0.57725(10) 0.0513(13) Uani 1 1 d . . . . .
H4 H 1.167438 0.300630 0.576389 0.062 Uiso 1 1 calc R U . . .
C5 C 1.2285(5) 0.37212(19) 0.56032(10) 0.0486(12) Uani 1 1 d . . . . .
H5 H 1.286096 0.356594 0.547959 0.058 Uiso 1 1 calc R U . . .
C6 C 1.2126(5) 0.42860(18) 0.56196(9) 0.0427(10) Uani 1 1 d . . . . .
H6 H 1.261093 0.451988 0.550724 0.051 Uiso 1 1 calc R U . . .
C7 C 0.9001(4) 0.41233(18) 0.63240(9) 0.0446(11) Uani 1 1 d . . . . .
H7A H 0.950408 0.397593 0.647890 0.054 Uiso 1 1 calc R U . . .
H7B H 0.864478 0.380974 0.622090 0.054 Uiso 1 1 calc R U . . .
C8 C 0.8037(5) 0.44748(18) 0.64483(11) 0.0471(12) Uani 1 1 d . . . . .
H8A H 0.728108 0.440314 0.634808 0.056 Uiso 1 1 calc R U . . .
H8B H 0.792841 0.438451 0.665214 0.056 Uiso 1 1 calc R U . . .
C9 C 0.7719(4) 0.54411(19) 0.65525(9) 0.0407(10) Uani 1 1 d . . . . .
C10 C 0.7989(4) 0.60003(19) 0.64934(9) 0.0391(10) Uani 1 1 d . . . . .
C11 C 0.7398(5) 0.6425(2) 0.66234(10) 0.0508(12) Uani 1 1 d . . . . .
H11 H 0.759762 0.679324 0.657706 0.061 Uiso 1 1 calc R U . . .
C12 C 0.6507(5) 0.6322(2) 0.68227(11) 0.0583(14) Uani 1 1 d . . . . .
H12 H 0.610333 0.661459 0.691434 0.070 Uiso 1 1 calc R U . . .
C13 C 0.6226(5) 0.5781(3) 0.68833(11) 0.0612(15) Uani 1 1 d . . . . .
H13 H 0.561858 0.570612 0.701783 0.073 Uiso 1 1 calc R U . . .
C14 C 0.6806(4) 0.5344(2) 0.67532(10) 0.0470(11) Uani 1 1 d . . . . .
H14 H 0.658849 0.497781 0.679935 0.056 Uiso 1 1 calc R U . . .
C15 C 1.0863(4) 0.55368(15) 0.54936(8) 0.0329(8) Uani 1 1 d . . . . .
C16 C 0.9758(4) 0.57030(16) 0.53955(9) 0.0361(9) Uani 1 1 d . . . . .
H16 H 0.907995 0.566054 0.551337 0.043 Uiso 1 1 calc R U . . .
C17 C 0.9639(4) 0.59321(17) 0.51245(9) 0.0397(10) Uani 1 1 d . . . . .
H17 H 0.888241 0.605069 0.506074 0.048 Uiso 1 1 calc R U . . .
C18 C 1.0609(5) 0.59880(17) 0.49487(9) 0.0436(11) Uani 1 1 d . . . . .
H18 H 1.052014 0.614082 0.476378 0.052 Uiso 1 1 calc R U . . .
C19 C 1.1717(5) 0.58193(18) 0.50436(9) 0.0430(10) Uani 1 1 d . . . . .
H19 H 1.238993 0.585302 0.492307 0.052 Uiso 1 1 calc R U . . .
C20 C 1.1838(4) 0.56006(17) 0.53162(9) 0.0375(9) Uani 1 1 d . . . . .
H20 H 1.259996 0.549332 0.538177 0.045 Uiso 1 1 calc R U . . .
C21 C 1.2400(4) 0.55155(16) 0.59784(8) 0.0324(8) Uani 1 1 d . . . . .
C22 C 1.2730(4) 0.60618(16) 0.59282(8) 0.0337(8) Uani 1 1 d . . . . .
H22 H 1.226948 0.628419 0.580436 0.040 Uiso 1 1 calc R U . . .
C23 C 1.3729(4) 0.62780(18) 0.60593(9) 0.0392(10) Uani 1 1 d . . . . .
H23 H 1.395370 0.664641 0.602144 0.047 Uiso 1 1 calc R U . . .
C24 C 1.4403(4) 0.59642(19) 0.62446(9) 0.0419(10) Uani 1 1 d . . . . .
H24 H 1.507631 0.611753 0.633626 0.050 Uiso 1 1 calc R U . . .
C25 C 1.4083(4) 0.54247(19) 0.62944(9) 0.0401(10) Uani 1 1 d . . . . .
H25 H 1.454270 0.520559 0.641997 0.048 Uiso 1 1 calc R U . . .
C26 C 1.3094(4) 0.52018(17) 0.61619(8) 0.0342(8) Uani 1 1 d . . . . .
H26 H 1.288777 0.483006 0.619688 0.041 Uiso 1 1 calc R U . . .
C27 C 1.0190(4) 0.65491(17) 0.63823(8) 0.0326(9) Uani 1 1 d . . . . .
C28 C 1.1203(4) 0.63443(17) 0.65117(8) 0.0341(9) Uani 1 1 d . . . . .
H28 H 1.138000 0.596403 0.649943 0.041 Uiso 1 1 calc R U . . .
C29 C 1.1963(4) 0.66945(19) 0.66598(9) 0.0408(10) Uani 1 1 d . . . . .
H29 H 1.266081 0.655290 0.674576 0.049 Uiso 1 1 calc R U . . .
C30 C 1.1701(4) 0.72480(19) 0.66817(9) 0.0432(10) Uani 1 1 d . . . . .
H30 H 1.220857 0.748319 0.678744 0.052 Uiso 1 1 calc R U . . .
C31 C 1.0705(4) 0.74590(17) 0.65503(9) 0.0392(10) Uani 1 1 d . . . . .
H31 H 1.053593 0.783999 0.656221 0.047 Uiso 1 1 calc R U . . .
C32 C 0.9954(4) 0.71133(18) 0.64010(9) 0.0372(9) Uani 1 1 d . . . . .
H32 H 0.927142 0.725991 0.631018 0.045 Uiso 1 1 calc R U . . .
C33 C 0.8456(4) 0.64690(15) 0.59419(8) 0.0322(8) Uani 1 1 d . . . . .
C34 C 0.7255(4) 0.64381(18) 0.58893(9) 0.0380(9) Uani 1 1 d . . . . .
H34 H 0.676912 0.622350 0.601142 0.046 Uiso 1 1 calc R U . . .
C35 C 0.6740(4) 0.67127(19) 0.56626(10) 0.0460(11) Uani 1 1 d . . . . .
H35 H 0.590970 0.668796 0.563130 0.055 Uiso 1 1 calc R U . . .
C36 C 0.7444(4) 0.70256(18) 0.54805(10) 0.0421(10) Uani 1 1 d . . . . .
H36 H 0.709625 0.721967 0.532625 0.051 Uiso 1 1 calc R U . . .
C37 C 0.8655(4) 0.70509(17) 0.55265(9) 0.0400(10) Uani 1 1 d . . . . .
H37 H 0.914264 0.725680 0.540084 0.048 Uiso 1 1 calc R U . . .
C38 C 0.9159(4) 0.67774(16) 0.57550(8) 0.0345(9) Uani 1 1 d . . . . .
H38 H 0.999016 0.679897 0.578532 0.041 Uiso 1 1 calc R U . . .
C39 C 0.4180(4) 0.55204(16) 0.41388(8) 0.0347(9) Uani 1 1 d . . . . .
C40 C 0.4962(4) 0.58246(16) 0.39588(8) 0.0360(9) Uani 1 1 d . . . . .
C41 C 0.4924(5) 0.64046(17) 0.39820(9) 0.0435(11) Uani 1 1 d . . . . .
H41 H 0.544252 0.662237 0.386965 0.052 Uiso 1 1 calc R U . . .
C42 C 0.4140(5) 0.66554(18) 0.41661(10) 0.0505(13) Uani 1 1 d . . . . .
H42 H 0.412683 0.704456 0.417667 0.061 Uiso 1 1 calc R U . . .
C43 C 0.3373(5) 0.63570(18) 0.43359(10) 0.0487(12) Uani 1 1 d . . . . .
H43 H 0.283769 0.653800 0.446076 0.058 Uiso 1 1 calc R U . . .
C44 C 0.3399(4) 0.57836(18) 0.43206(9) 0.0404(10) Uani 1 1 d . . . . .
H44 H 0.287606 0.557350 0.443573 0.048 Uiso 1 1 calc R U . . .
C45 C 0.6581(5) 0.58183(17) 0.36155(9) 0.0442(11) Uani 1 1 d . . . . .
H45A H 0.720838 0.596443 0.374182 0.053 Uiso 1 1 calc R U . . .
H45B H 0.621377 0.613010 0.351314 0.053 Uiso 1 1 calc R U . . .
C46 C 0.7110(4) 0.54224(18) 0.34054(10) 0.0454(11) Uani 1 1 d . . . . .
H46A H 0.669336 0.545173 0.322039 0.055 Uiso 1 1 calc R U . . .
H46B H 0.795698 0.550983 0.337455 0.055 Uiso 1 1 calc R U . . .
C47 C 0.7573(4) 0.44605(18) 0.33851(9) 0.0367(9) Uani 1 1 d . . . . .
C48 C 0.7346(4) 0.39147(17) 0.34814(8) 0.0336(9) Uani 1 1 d . . . . .
C49 C 0.7938(4) 0.34696(19) 0.33682(9) 0.0409(10) Uani 1 1 d . . . . .
H49 H 0.777310 0.311214 0.343823 0.049 Uiso 1 1 calc R U . . .
C50 C 0.8774(5) 0.3537(2) 0.31530(10) 0.0501(12) Uani 1 1 d . . . . .
H50 H 0.919830 0.323087 0.307993 0.060 Uiso 1 1 calc R U . . .
C51 C 0.8976(4) 0.4061(2) 0.30474(10) 0.0516(12) Uani 1 1 d . . . . .
H51 H 0.952418 0.410927 0.289593 0.062 Uiso 1 1 calc R U . . .
C52 C 0.8400(4) 0.4513(2) 0.31566(10) 0.0471(11) Uani 1 1 d . . . . .
H52 H 0.855665 0.486498 0.307866 0.056 Uiso 1 1 calc R U . . .
C53 C 0.4483(4) 0.45146(15) 0.44603(8) 0.0320(8) Uani 1 1 d . . . . .
C54 C 0.5587(4) 0.43497(16) 0.45580(8) 0.0343(9) Uani 1 1 d . . . . .
H54 H 0.626352 0.438324 0.443891 0.041 Uiso 1 1 calc R U . . .
C55 C 0.5700(4) 0.41335(17) 0.48328(9) 0.0391(10) Uani 1 1 d . . . . .
H55 H 0.645534 0.401756 0.489889 0.047 Uiso 1 1 calc R U . . .
C56 C 0.4733(4) 0.40876(18) 0.50073(9) 0.0423(10) Uani 1 1 d . . . . .
H56 H 0.481925 0.394106 0.519361 0.051 Uiso 1 1 calc R U . . .
C57 C 0.3625(5) 0.42552(19) 0.49121(9) 0.0427(10) Uani 1 1 d . . . . .
H57 H 0.295387 0.422711 0.503322 0.051 Uiso 1 1 calc R U . . .
C58 C 0.3506(4) 0.44650(17) 0.46373(9) 0.0372(9) Uani 1 1 d . . . . .
H58 H 0.274774 0.457507 0.457077 0.045 Uiso 1 1 calc R U . . .
C59 C 0.2905(4) 0.45430(16) 0.39824(8) 0.0312(8) Uani 1 1 d . . . . .
C60 C 0.2514(4) 0.40087(17) 0.40350(8) 0.0347(9) Uani 1 1 d . . . . .
H60 H 0.296792 0.377797 0.415621 0.042 Uiso 1 1 calc R U . . .
C61 C 0.1488(4) 0.38085(18) 0.39152(9) 0.0396(10) Uani 1 1 d . . . . .
H61 H 0.123517 0.344553 0.395699 0.048 Uiso 1 1 calc R U . . .
C62 C 0.0819(4) 0.4136(2) 0.37334(9) 0.0418(10) Uani 1 1 d . . . . .
H62 H 0.012070 0.399512 0.364701 0.050 Uiso 1 1 calc R U . . .
C63 C 0.1179(4) 0.46666(19) 0.36797(9) 0.0397(10) Uani 1 1 d . . . . .
H63 H 0.072130 0.489480 0.355814 0.048 Uiso 1 1 calc R U . . .
C64 C 0.2217(4) 0.48695(17) 0.38039(8) 0.0354(9) Uani 1 1 d . . . . .
H64 H 0.245639 0.523585 0.376585 0.042 Uiso 1 1 calc R U . . .
C65 C 0.6856(4) 0.35192(16) 0.40496(8) 0.0324(8) Uani 1 1 d . . . . .
C66 C 0.6143(4) 0.32284(16) 0.42399(8) 0.0360(9) Uani 1 1 d . . . . .
H66 H 0.531334 0.320410 0.420737 0.043 Uiso 1 1 calc R U . . .
C67 C 0.6639(4) 0.29734(17) 0.44774(9) 0.0389(10) Uani 1 1 d . . . . .
H67 H 0.614646 0.277884 0.460672 0.047 Uiso 1 1 calc R U . . .
C68 C 0.7840(5) 0.30030(18) 0.45247(9) 0.0441(11) Uani 1 1 d . . . . .
H68 H 0.817561 0.282567 0.468583 0.053 Uiso 1 1 calc R U . . .
C69 C 0.8565(5) 0.32907(19) 0.43382(10) 0.0460(11) Uani 1 1 d . . . . .
H69 H 0.939394 0.331196 0.437158 0.055 Uiso 1 1 calc R U . . .
C70 C 0.8066(4) 0.35488(17) 0.41012(9) 0.0386(9) Uani 1 1 d . . . . .
H70 H 0.856038 0.374699 0.397384 0.046 Uiso 1 1 calc R U . . .
C71 C 0.5113(4) 0.34077(16) 0.36170(8) 0.0324(8) Uani 1 1 d . . . . .
C72 C 0.4068(4) 0.35996(18) 0.34994(9) 0.0372(9) Uani 1 1 d . . . . .
H72 H 0.392134 0.398311 0.349325 0.045 Uiso 1 1 calc R U . . .
C73 C 0.3229(4) 0.3238(2) 0.33898(10) 0.0479(11) Uani 1 1 d . . . . .
H73 H 0.250854 0.337334 0.331227 0.057 Uiso 1 1 calc R U . . .
C74 C 0.3452(5) 0.26791(19) 0.33946(10) 0.0485(12) Uani 1 1 d . . . . .
H74 H 0.287770 0.243187 0.332119 0.058 Uiso 1 1 calc R U . . .
C75 C 0.4494(5) 0.24781(19) 0.35041(10) 0.0444(11) Uani 1 1 d . . . . .
H75 H 0.464744 0.209487 0.350247 0.053 Uiso 1 1 calc R U . . .
C76 C 0.5320(4) 0.28377(17) 0.36167(9) 0.0369(9) Uani 1 1 d . . . . .
H76 H 0.603549 0.269836 0.369498 0.044 Uiso 1 1 calc R U . . .
C77 C 0.7037(5) 0.6127(2) 0.45458(10) 0.0484(11) Uani 1 1 d . . . . .
H77A H 0.762981 0.636365 0.464104 0.058 Uiso 1 1 calc R U . . .
H77B H 0.647777 0.636582 0.444058 0.058 Uiso 1 1 calc R U . . .
C78 C 0.7640(5) 0.5747(2) 0.43443(9) 0.0496(12) Uani 1 1 d . . . . .
H78A H 0.705066 0.549878 0.425603 0.060 Uiso 1 1 calc R U . . .
H78B H 0.802961 0.595935 0.419099 0.060 Uiso 1 1 calc R U . . .
C79 C 0.9081(5) 0.5043(2) 0.43173(10) 0.0509(12) Uani 1 1 d . . . . .
H79A H 0.944594 0.523151 0.415246 0.061 Uiso 1 1 calc R U . . .
H79B H 0.849623 0.477431 0.424452 0.061 Uiso 1 1 calc R U . . .
C80 C 1.0013(4) 0.4755(2) 0.44864(10) 0.0493(11) Uani 1 1 d . . . . .
H80A H 1.046226 0.450049 0.436240 0.059 Uiso 1 1 calc R U . . .
H80B H 1.057388 0.502474 0.456763 0.059 Uiso 1 1 calc R U . . .
C81 C 1.0280(4) 0.4211(2) 0.48945(12) 0.0533(12) Uani 1 1 d . . . . .
H81A H 1.071269 0.449814 0.500115 0.064 Uiso 1 1 calc R U . . .
H81B H 1.086262 0.399661 0.478280 0.064 Uiso 1 1 calc R U . . .
C82 C 0.9644(4) 0.3841(2) 0.50980(11) 0.0497(11) Uani 1 1 d . . . . .
H82A H 0.919844 0.355807 0.499150 0.060 Uiso 1 1 calc R U . . .
H82B H 1.022277 0.365448 0.522336 0.060 Uiso 1 1 calc R U . . .
C83 C 0.8183(4) 0.38334(19) 0.54563(10) 0.0462(11) Uani 1 1 d . . . . .
H83A H 0.871793 0.358092 0.556007 0.055 Uiso 1 1 calc R U . . .
H83B H 0.759961 0.361082 0.534941 0.055 Uiso 1 1 calc R U . . .
C84 C 0.7555(4) 0.4199(2) 0.56627(10) 0.0471(11) Uani 1 1 d . . . . .
H84A H 0.713903 0.397461 0.580716 0.057 Uiso 1 1 calc R U . . .
H84B H 0.813615 0.443586 0.576203 0.057 Uiso 1 1 calc R U . . .
C85 C 0.6189(5) 0.4920(2) 0.56969(9) 0.0480(11) Uani 1 1 d . . . . .
H85A H 0.679861 0.517253 0.577305 0.058 Uiso 1 1 calc R U . . .
H85B H 0.580737 0.473050 0.585931 0.058 Uiso 1 1 calc R U . . .
C86 C 0.5288(4) 0.5235(2) 0.55337(10) 0.0491(11) Uani 1 1 d . . . . .
H86A H 0.469460 0.498011 0.545205 0.059 Uiso 1 1 calc R U . . .
H86B H 0.487064 0.549242 0.566225 0.059 Uiso 1 1 calc R U . . .
C87 C 0.5028(4) 0.5803(2) 0.51326(12) 0.0532(12) Uani 1 1 d . . . . .
H87A H 0.448955 0.603140 0.524957 0.064 Uiso 1 1 calc R U . . .
H87B H 0.454409 0.552913 0.502914 0.064 Uiso 1 1 calc R U . . .
C88 C 0.5678(4) 0.6157(2) 0.49247(11) 0.0491(11) Uani 1 1 d . . . . .
H88A H 0.510678 0.635833 0.480365 0.059 Uiso 1 1 calc R U . . .
H88B H 0.617093 0.642794 0.502772 0.059 Uiso 1 1 calc R U . . .
K2 K 0.34492(9) 0.58788(3) 0.24815(2) 0.0378(2) Uani 1 1 d . . . . .
O7 O 0.4511(3) 0.48847(14) 0.23525(7) 0.0541(8) Uani 1 1 d . . . . .
O8 O 0.3847(3) 0.55994(13) 0.19142(7) 0.0496(8) Uani 1 1 d . . . . .
O9 O 0.2454(3) 0.65141(15) 0.20392(7) 0.0521(8) Uani 1 1 d . . . . .
O10 O 0.2478(3) 0.69109(14) 0.26019(7) 0.0513(8) Uani 1 1 d . . . . .
O11 O 0.2985(3) 0.61831(13) 0.30462(6) 0.0463(7) Uani 1 1 d . . . . .
O12 O 0.4450(3) 0.52857(13) 0.29148(6) 0.0493(8) Uani 1 1 d . . . . .
C1S C 0.5652(4) 0.68275(15) 0.25900(10) 0.086(2) Uani 1 1 d G . . . .
H1S H 0.521516 0.710818 0.268303 0.103 Uiso 1 1 calc R U . . .
C2S C 0.5655(3) 0.67963(14) 0.22944(10) 0.0713(17) Uani 1 1 d G . . . .
H2S H 0.522029 0.705562 0.218544 0.086 Uiso 1 1 calc R U . . .
C3S C 0.6295(4) 0.63856(15) 0.21582(6) 0.0660(15) Uani 1 1 d G . . . .
H3S H 0.629718 0.636424 0.195622 0.079 Uiso 1 1 calc R U . . .
C4S C 0.6932(4) 0.60061(13) 0.23176(8) 0.0667(16) Uani 1 1 d G . . . .
H4S H 0.736895 0.572541 0.222459 0.080 Uiso 1 1 calc R U . . .
C5S C 0.6929(4) 0.60373(15) 0.26132(7) 0.078(2) Uani 1 1 d G . . . .
H5S H 0.736383 0.577796 0.272217 0.094 Uiso 1 1 calc R U . . .
C6S C 0.6289(4) 0.64480(18) 0.27494(6) 0.088(2) Uani 1 1 d G . . . .
H6S H 0.628695 0.646934 0.295140 0.106 Uiso 1 1 calc R U . . .
C7S C 0.1342(4) 0.4938(2) 0.27165(13) 0.089(2) Uani 1 1 d G . . . .
H7S H 0.169704 0.470693 0.285534 0.107 Uiso 1 1 calc R U . . .
C8S C 0.1465(4) 0.4817(2) 0.24287(16) 0.111(3) Uani 1 1 d G . . . .
H8S H 0.190494 0.450426 0.237081 0.133 Uiso 1 1 calc R U . . .
C9S C 0.0946(6) 0.5155(3) 0.22255(9) 0.119(4) Uani 1 1 d G . . . .
H9S H 0.103006 0.507288 0.202876 0.142 Uiso 1 1 calc R U . . .
C10S C 0.0302(5) 0.5613(3) 0.23101(14) 0.125(4) Uani 1 1 d G . . . .
H10S H -0.005273 0.584416 0.217124 0.150 Uiso 1 1 calc R U . . .
C11S C 0.0179(4) 0.57337(19) 0.25979(17) 0.109(3) Uani 1 1 d G . . . .
H11S H -0.026065 0.604684 0.265577 0.131 Uiso 1 1 calc R U . . .
C12S C 0.0699(5) 0.5396(2) 0.28011(9) 0.083(2) Uani 1 1 d G . . . .
H12S H 0.061423 0.547823 0.299782 0.099 Uiso 1 1 calc R U . . .
C89 C 0.4942(5) 0.4825(2) 0.20691(10) 0.0542(12) Uani 1 1 d . . . . .
H89A H 0.509999 0.443331 0.202906 0.065 Uiso 1 1 calc R U . . .
H89B H 0.569577 0.502945 0.204771 0.065 Uiso 1 1 calc R U . . .
C90 C 0.4044(5) 0.5042(2) 0.18611(11) 0.0575(14) Uani 1 1 d . . . . .
H90A H 0.433754 0.499192 0.166413 0.069 Uiso 1 1 calc R U . . .
H90B H 0.329222 0.483604 0.188114 0.069 Uiso 1 1 calc R U . . .
C91 C 0.3081(5) 0.5845(2) 0.17087(9) 0.0530(12) Uani 1 1 d . . . . .
H91A H 0.228985 0.567049 0.171725 0.064 Uiso 1 1 calc R U . . .
H91B H 0.340692 0.578893 0.151515 0.064 Uiso 1 1 calc R U . . .
C92 C 0.2969(5) 0.6439(2) 0.17669(10) 0.0531(12) Uani 1 1 d . . . . .
H92A H 0.376108 0.661428 0.176126 0.064 Uiso 1 1 calc R U . . .
H92B H 0.246647 0.661369 0.161975 0.064 Uiso 1 1 calc R U . . .
C93 C 0.2273(5) 0.7072(2) 0.21072(11) 0.0536(13) Uani 1 1 d . . . . .
H93A H 0.175810 0.724352 0.196154 0.064 Uiso 1 1 calc R U . . .
H93B H 0.304208 0.726691 0.210740 0.064 Uiso 1 1 calc R U . . .
C94 C 0.1710(5) 0.7121(2) 0.23909(11) 0.0568(13) Uani 1 1 d . . . . .
H94A H 0.153280 0.751068 0.243145 0.068 Uiso 1 1 calc R U . . .
H94B H 0.095460 0.691428 0.239302 0.068 Uiso 1 1 calc R U . . .
C95 C 0.2026(5) 0.6980(2) 0.28830(10) 0.0538(13) Uani 1 1 d . . . . .
H95A H 0.124997 0.679248 0.289995 0.065 Uiso 1 1 calc R U . . .
H95B H 0.190507 0.737463 0.292243 0.065 Uiso 1 1 calc R U . . .
C96 C 0.2867(5) 0.6747(2) 0.30928(11) 0.0544(12) Uani 1 1 d . . . . .
H96A H 0.364886 0.692741 0.307308 0.065 Uiso 1 1 calc R U . . .
H96B H 0.257261 0.681320 0.328831 0.065 Uiso 1 1 calc R U . . .
C97 C 0.3732(5) 0.5926(2) 0.32515(9) 0.0506(12) Uani 1 1 d . . . . .
H97A H 0.337332 0.596143 0.344303 0.061 Uiso 1 1 calc R U . . .
H97B H 0.451224 0.611197 0.325461 0.061 Uiso 1 1 calc R U . . .
C98 C 0.3899(5) 0.5335(2) 0.31823(9) 0.0500(12) Uani 1 1 d . . . . .
H98A H 0.439522 0.515891 0.333009 0.060 Uiso 1 1 calc R U . . .
H98B H 0.312031 0.514772 0.317895 0.060 Uiso 1 1 calc R U . . .
C99 C 0.4775(5) 0.4730(2) 0.28533(11) 0.0539(12) Uani 1 1 d . . . . .
H99A H 0.406518 0.449146 0.285999 0.065 Uiso 1 1 calc R U . . .
H99B H 0.534939 0.459622 0.299684 0.065 Uiso 1 1 calc R U . . .
C100 C 0.5325(5) 0.4710(2) 0.25592(11) 0.0577(13) Uani 1 1 d . . . . .
H10A H 0.603421 0.494935 0.255422 0.069 Uiso 1 1 calc R U . . .
H10B H 0.558109 0.433055 0.251642 0.069 Uiso 1 1 calc R U . . .
C13S C 0.5973(5) 0.2710(2) 0.55342(12) 0.0605(14) Uani 1 1 d . . . . .
H13S H 0.525975 0.290250 0.557412 0.073 Uiso 1 1 calc R U . . .
C14S C 0.6134(6) 0.2469(2) 0.52691(12) 0.0617(15) Uani 1 1 d . . . . .
H14S H 0.553910 0.249803 0.512689 0.074 Uiso 1 1 calc R U . . .
C15S C 0.7166(6) 0.2187(2) 0.52149(11) 0.0573(14) Uani 1 1 d . . . . .
H15S H 0.727846 0.201871 0.503457 0.069 Uiso 1 1 calc R U . . .
C16S C 0.8040(6) 0.2147(2) 0.54196(11) 0.0564(13) Uani 1 1 d . . . . .
H16S H 0.875188 0.195309 0.538035 0.068 Uiso 1 1 calc R U . . .
C17S C 0.7870(5) 0.2392(2) 0.56833(11) 0.0539(12) Uani 1 1 d . . . . .
H17S H 0.846692 0.236695 0.582536 0.065 Uiso 1 1 calc R U . . .
C18S C 0.6836(5) 0.2672(2) 0.57386(12) 0.0548(13) Uani 1 1 d . . . . .
H18S H 0.672049 0.283967 0.591909 0.066 Uiso 1 1 calc R U . . .
C19S C 0.4998(4) 0.37683(16) 0.64211(10) 0.080(2) Uani 1 1 d G . . . .
H19S H 0.512371 0.414926 0.645116 0.096 Uiso 1 1 calc R U . . .
C20S C 0.5490(3) 0.3388(2) 0.66071(8) 0.099(3) Uani 1 1 d G . . . .
H20S H 0.595140 0.350829 0.676429 0.119 Uiso 1 1 calc R U . . .
C21S C 0.5306(4) 0.2830(2) 0.65632(9) 0.095(3) Uani 1 1 d G . . . .
H21S H 0.564210 0.256992 0.669030 0.113 Uiso 1 1 calc R U . . .
C22S C 0.4631(4) 0.26535(13) 0.63332(11) 0.0758(18) Uani 1 1 d G . . . .
H22S H 0.450512 0.227251 0.630318 0.091 Uiso 1 1 calc R U . . .
C23S C 0.4139(4) 0.30342(17) 0.61472(8) 0.0697(16) Uani 1 1 d G . . . .
H23S H 0.367742 0.291347 0.599005 0.084 Uiso 1 1 calc R U . . .
C24S C 0.4323(4) 0.35916(15) 0.61912(8) 0.0639(15) Uani 1 1 d G . . . .
H24S H 0.398671 0.385184 0.606404 0.077 Uiso 1 1 calc R U . . .
C25S C 0.4270(6) 0.6687(3) 0.73773(15) 0.0762(18) Uani 1 1 d . . . . .
H25S H 0.454801 0.633559 0.732185 0.091 Uiso 1 1 calc R U . . .
C26S C 0.3900(6) 0.6764(3) 0.76426(16) 0.0759(18) Uani 1 1 d . . . . .
H26S H 0.390619 0.646781 0.777423 0.091 Uiso 1 1 calc R U . . .
C27S C 0.3500(6) 0.7282(3) 0.77276(13) 0.0695(16) Uani 1 1 d . . . . .
H27S H 0.323901 0.734178 0.791748 0.083 Uiso 1 1 calc R U . . .
C28S C 0.3489(5) 0.7703(3) 0.75324(13) 0.0658(15) Uani 1 1 d . . . . .
H28S H 0.322454 0.805777 0.758757 0.079 Uiso 1 1 calc R U . . .
C29S C 0.3852(6) 0.7613(3) 0.72635(14) 0.0692(16) Uani 1 1 d . . . . .
H29S H 0.382835 0.790302 0.712848 0.083 Uiso 1 1 calc R U . . .
C30S C 0.4260(6) 0.7103(3) 0.71822(14) 0.0756(18) Uani 1 1 d . . . . .
H30S H 0.452980 0.704128 0.699323 0.091 Uiso 1 1 calc R U . . .
C31S C 0.4188(5) 0.7474(2) 0.52692(12) 0.0592(14) Uani 1 1 d . . . . .
H31S H 0.481617 0.748135 0.513436 0.071 Uiso 1 1 calc R U . . .
C32S C 0.3143(5) 0.7210(2) 0.52034(11) 0.0535(13) Uani 1 1 d . . . . .
H32S H 0.305349 0.703110 0.502491 0.064 Uiso 1 1 calc R U . . .
C33S C 0.2232(5) 0.7206(2) 0.53970(12) 0.0536(12) Uani 1 1 d . . . . .
H33S H 0.150690 0.702783 0.535254 0.064 Uiso 1 1 calc R U . . .
C34S C 0.2376(5) 0.7465(2) 0.56588(12) 0.0569(13) Uani 1 1 d . . . . .
H34S H 0.174851 0.746296 0.579368 0.068 Uiso 1 1 calc R U . . .
C35S C 0.3428(6) 0.7723(2) 0.57226(12) 0.0580(14) Uani 1 1 d . . . . .
H35S H 0.352828 0.789912 0.590145 0.070 Uiso 1 1 calc R U . . .
C36S C 0.4326(5) 0.7725(2) 0.55276(12) 0.0588(14) Uani 1 1 d . . . . .
H36S H 0.505291 0.790317 0.557172 0.071 Uiso 1 1 calc R U . . .
C37S C 0.0644(4) 0.7411(2) 0.36990(11) 0.0504(11) Uani 1 1 d . . . . .
H37S H 0.082506 0.778963 0.371736 0.061 Uiso 1 1 calc R U . . .
C38S C -0.0291(5) 0.7245(2) 0.35341(13) 0.0625(15) Uani 1 1 d . . . . .
H38S H -0.075444 0.751101 0.343675 0.075 Uiso 1 1 calc R U . . .
C39S C -0.0566(6) 0.6702(2) 0.35079(13) 0.0709(17) Uani 1 1 d . . . . .
H39S H -0.122853 0.659304 0.339668 0.085 Uiso 1 1 calc R U . . .
C40S C 0.0112(6) 0.6312(2) 0.36416(12) 0.0659(16) Uani 1 1 d . . . . .
H40S H -0.006255 0.593368 0.361823 0.079 Uiso 1 1 calc R U . . .
C41S C 0.1044(5) 0.6474(2) 0.38092(11) 0.0581(13) Uani 1 1 d . . . . .
H41S H 0.150633 0.620758 0.390652 0.070 Uiso 1 1 calc R U . . .
C42S C 0.1312(5) 0.7028(2) 0.38366(10) 0.0510(12) Uani 1 1 d . . . . .
H42S H 0.196137 0.714001 0.395140 0.061 Uiso 1 1 calc R U . . .
C43S C 0.6498(6) 0.3324(2) 0.26464(11) 0.0580(14) Uani 1 1 d . . . . .
H43S H 0.725350 0.334102 0.273550 0.070 Uiso 1 1 calc R U . . .
C44S C 0.6416(5) 0.3311(2) 0.23481(11) 0.0538(13) Uani 1 1 d . . . . .
H44S H 0.711221 0.331050 0.223450 0.065 Uiso 1 1 calc R U . . .
C45S C 0.5315(5) 0.3300(2) 0.22221(11) 0.0527(12) Uani 1 1 d . . . . .
H45S H 0.525441 0.328749 0.202038 0.063 Uiso 1 1 calc R U . . .
C46S C 0.4286(6) 0.3306(3) 0.23876(12) 0.0647(15) Uani 1 1 d . . . . .
H46S H 0.352829 0.331188 0.229921 0.078 Uiso 1 1 calc R U . . .
C47S C 0.4377(5) 0.3304(2) 0.26737(11) 0.0582(14) Uani 1 1 d . . . . .
H47S H 0.367752 0.329656 0.278626 0.070 Uiso 1 1 calc R U . . .
C48S C 0.5491(5) 0.3313(2) 0.28089(10) 0.0545(13) Uani 1 1 d . . . . .
H48S H 0.554272 0.331020 0.301083 0.065 Uiso 1 1 calc R U . . .

loop_
_atom_site_aniso_label
_atom_site_aniso_U_11
_atom_site_aniso_U_22
_atom_site_aniso_U_33
_atom_site_aniso_U_23
_atom_site_aniso_U_13
_atom_site_aniso_U_12
Co1 0.0366(3) 0.0271(3) 0.0318(3) 0.0056(2) -0.0067(2) -0.0068(2)
Co2 0.0345(3) 0.0244(2) 0.0302(2) 0.0025(2) -0.0043(2) -0.0036(2)
K1 0.0383(5) 0.0316(4) 0.0381(4) 0.0023(3) 0.0007(4) 0.0016(3)
P1 0.0389(5) 0.0242(4) 0.0294(4) 0.0012(4) -0.0068(4) -0.0018(4)
P2 0.0335(5) 0.0309(5) 0.0317(5) 0.0028(4) -0.0014(4) -0.0056(4)
P3 0.0366(5) 0.0238(4) 0.0285(4) -0.0017(4) -0.0055(4) 0.0006(4)
P4 0.0338(5) 0.0260(5) 0.0297(5) 0.0001(4) 0.0003(4) -0.0042(4)
O1 0.0450(18) 0.0368(16) 0.0469(17) 0.0052(13) -0.0063(14) 0.0001(14)
O2 0.0467(18) 0.0482(18) 0.0300(14) -0.0026(12) -0.0046(13) -0.0013(14)
O3 0.0438(18) 0.0455(18) 0.0497(18) -0.0029(14) 0.0020(15) 0.0019(15)
O4 0.0445(18) 0.0357(16) 0.0509(18) 0.0026(13) -0.0059(14) 0.0024(14)
O5 0.0454(17) 0.0403(16) 0.0338(15) -0.0007(12) -0.0059(13) -0.0015(13)
O6 0.0440(18) 0.0406(17) 0.0491(18) -0.0016(14) 0.0032(15) 0.0045(14)
N1 0.047(2) 0.0291(17) 0.0383(18) 0.0107(14) -0.0101(16) -0.0101(15)
N2 0.0373(19) 0.0373(19) 0.0396(19) 0.0105(15) -0.0052(15) -0.0087(15)
N3 0.045(2) 0.0245(16) 0.0399(18) 0.0042(14) -0.0068(16) -0.0046(14)
N4 0.0407(19) 0.0298(18) 0.0365(17) 0.0089(14) -0.0035(15) -0.0078(15)
C1 0.049(3) 0.0262(19) 0.0304(19) 0.0009(15) -0.0126(17) 0.0009(17)
C2 0.047(3) 0.031(2) 0.034(2) 0.0008(16) -0.0161(18) -0.0018(19)
C3 0.065(3) 0.030(2) 0.044(2) 0.0064(18) -0.012(2) -0.006(2)
C4 0.079(4) 0.031(2) 0.044(3) -0.0076(19) -0.015(2) 0.003(2)
C5 0.068(3) 0.038(2) 0.040(2) -0.0042(19) -0.007(2) 0.007(2)
C6 0.062(3) 0.033(2) 0.033(2) -0.0039(17) -0.011(2) 0.003(2)
C7 0.056(3) 0.035(2) 0.043(2) 0.0104(18) -0.011(2) -0.012(2)
C8 0.050(3) 0.038(2) 0.054(3) 0.016(2) -0.006(2) -0.015(2)
C9 0.034(2) 0.050(3) 0.037(2) 0.0142(19) -0.0104(18) -0.016(2)
C10 0.035(2) 0.046(2) 0.037(2) 0.0008(18) -0.0009(17) -0.0102(19)
C11 0.048(3) 0.053(3) 0.051(3) -0.004(2) 0.010(2) -0.014(2)
C12 0.050(3) 0.068(3) 0.057(3) -0.014(3) 0.016(2) -0.015(3)
C13 0.051(3) 0.083(4) 0.050(3) 0.007(3) 0.006(2) -0.025(3)
C14 0.036(2) 0.060(3) 0.045(2) 0.010(2) 0.0014(19) -0.009(2)
C15 0.045(2) 0.0244(18) 0.0290(18) -0.0025(14) -0.0083(17) -0.0031(17)
C16 0.048(3) 0.0282(19) 0.032(2) -0.0018(15) -0.0082(18) -0.0018(18)
C17 0.051(3) 0.031(2) 0.037(2) -0.0005(17) -0.015(2) 0.0024(19)
C18 0.070(3) 0.034(2) 0.0276(19) 0.0006(16) -0.009(2) 0.001(2)
C19 0.060(3) 0.035(2) 0.033(2) -0.0009(17) 0.000(2) -0.001(2)
C20 0.045(3) 0.033(2) 0.034(2) -0.0005(16) -0.0029(18) 0.0039(18)
C21 0.038(2) 0.032(2) 0.0273(18) -0.0038(15) -0.0017(16) -0.0005(17)
C22 0.037(2) 0.031(2) 0.034(2) -0.0008(16) -0.0008(17) -0.0016(17)
C23 0.041(2) 0.033(2) 0.043(2) -0.0033(17) 0.0070(19) -0.0078(18)
C24 0.033(2) 0.054(3) 0.039(2) -0.008(2) 0.0005(18) -0.0070(19)
C25 0.036(2) 0.048(2) 0.036(2) 0.0036(18) -0.0067(18) 0.0012(19)
C26 0.041(2) 0.0304(19) 0.0311(18) -0.0003(16) -0.0033(16) -0.0011(17)
C27 0.037(2) 0.034(2) 0.0271(19) 0.0013(15) 0.0016(16) -0.0071(17)
C28 0.037(2) 0.035(2) 0.0304(19) 0.0015(16) -0.0003(16) -0.0038(17)
C29 0.036(2) 0.047(2) 0.040(2) -0.0036(19) -0.0020(18) -0.0034(19)
C30 0.046(3) 0.046(2) 0.038(2) -0.0078(19) 0.0019(19) -0.013(2)
C31 0.051(3) 0.028(2) 0.038(2) -0.0012(16) 0.0056(19) -0.0072(19)
C32 0.043(2) 0.035(2) 0.034(2) -0.0002(17) 0.0000(18) -0.0030(18)
C33 0.038(2) 0.0252(18) 0.0330(19) -0.0038(15) -0.0017(17) -0.0002(16)
C34 0.036(2) 0.039(2) 0.038(2) 0.0003(18) 0.0007(18) -0.0033(18)
C35 0.036(2) 0.046(3) 0.055(3) -0.003(2) -0.009(2) 0.001(2)
C36 0.052(3) 0.034(2) 0.040(2) 0.0025(18) -0.008(2) 0.004(2)
C37 0.052(3) 0.029(2) 0.039(2) 0.0023(17) -0.0034(19) -0.0022(19)
C38 0.038(2) 0.029(2) 0.036(2) 0.0000(15) -0.0015(17) -0.0032(17)
C39 0.047(2) 0.0262(19) 0.0312(19) -0.0016(15) -0.0125(18) 0.0022(17)
C40 0.049(3) 0.0255(19) 0.033(2) -0.0005(15) -0.0182(18) -0.0024(17)
C41 0.064(3) 0.027(2) 0.039(2) 0.0035(17) -0.016(2) 0.0013(19)
C42 0.082(4) 0.025(2) 0.045(2) -0.0026(18) -0.023(3) 0.009(2)
C43 0.073(3) 0.035(2) 0.038(2) -0.0068(18) -0.011(2) 0.015(2)
C44 0.054(3) 0.034(2) 0.034(2) -0.0041(17) -0.0097(19) 0.009(2)
C45 0.060(3) 0.031(2) 0.042(2) 0.0122(18) -0.009(2) -0.014(2)
C46 0.045(3) 0.039(2) 0.052(3) 0.010(2) 0.005(2) -0.004(2)
C47 0.034(2) 0.040(2) 0.037(2) 0.0034(17) -0.0031(17) -0.0088(18)
C48 0.036(2) 0.033(2) 0.0309(19) 0.0005(16) -0.0029(16) -0.0067(17)
C49 0.042(2) 0.040(2) 0.040(2) -0.0034(18) 0.0049(19) -0.0115(19)
C50 0.054(3) 0.049(3) 0.047(3) -0.007(2) 0.016(2) -0.008(2)
C51 0.045(3) 0.061(3) 0.049(3) 0.000(2) 0.015(2) -0.013(2)
C52 0.047(3) 0.047(3) 0.047(3) 0.009(2) 0.006(2) -0.014(2)
C53 0.043(2) 0.0260(18) 0.0272(18) -0.0045(14) -0.0054(17) -0.0003(17)
C54 0.043(2) 0.0276(19) 0.0327(19) -0.0041(15) -0.0045(17) -0.0004(17)
C55 0.050(3) 0.030(2) 0.037(2) -0.0022(17) -0.0142(19) -0.0014(19)
C56 0.061(3) 0.035(2) 0.030(2) -0.0016(17) -0.008(2) 0.000(2)
C57 0.056(3) 0.044(2) 0.028(2) -0.0037(17) -0.0002(19) -0.002(2)
C58 0.045(2) 0.036(2) 0.031(2) -0.0031(16) -0.0060(18) 0.0045(19)
C59 0.037(2) 0.0321(19) 0.0242(17) -0.0075(15) 0.0009(16) 0.0016(17)
C60 0.041(2) 0.034(2) 0.0296(19) -0.0021(16) 0.0017(16) 0.0006(17)
C61 0.038(2) 0.038(2) 0.042(2) -0.0095(18) 0.0077(18) -0.0102(18)
C62 0.033(2) 0.056(3) 0.036(2) -0.0082(19) 0.0016(18) -0.006(2)
C63 0.037(2) 0.049(3) 0.034(2) -0.0019(18) -0.0036(17) 0.0038(19)
C64 0.038(2) 0.037(2) 0.0312(19) -0.0019(16) -0.0016(16) -0.0016(17)
C65 0.039(2) 0.0260(19) 0.0322(19) -0.0024(15) 0.0012(16) 0.0008(16)
C66 0.044(2) 0.029(2) 0.036(2) -0.0011(16) 0.0038(18) -0.0003(17)
C67 0.052(3) 0.030(2) 0.035(2) 0.0016(16) 0.0015(19) -0.0028(19)
C68 0.060(3) 0.034(2) 0.038(2) 0.0009(18) -0.011(2) 0.001(2)
C69 0.047(3) 0.044(3) 0.047(3) 0.001(2) -0.010(2) 0.000(2)
C70 0.044(3) 0.032(2) 0.040(2) -0.0031(17) -0.0026(19) -0.0039(18)
C71 0.034(2) 0.034(2) 0.0293(19) -0.0034(15) 0.0027(16) -0.0056(17)
C72 0.038(2) 0.038(2) 0.036(2) -0.0099(17) 0.0029(18) -0.0006(18)
C73 0.034(2) 0.063(3) 0.047(3) -0.017(2) -0.002(2) -0.002(2)
C74 0.049(3) 0.044(3) 0.052(3) -0.017(2) 0.004(2) -0.015(2)
C75 0.053(3) 0.037(2) 0.043(2) -0.0073(18) 0.006(2) -0.008(2)
C76 0.042(2) 0.032(2) 0.036(2) -0.0009(16) 0.0058(18) -0.0061(18)
C77 0.054(3) 0.044(3) 0.047(3) 0.011(2) -0.016(2) -0.004(2)
C78 0.060(3) 0.056(3) 0.033(2) 0.009(2) -0.012(2) -0.008(2)
C79 0.061(3) 0.054(3) 0.037(2) -0.006(2) 0.004(2) -0.009(2)
C80 0.051(3) 0.047(3) 0.049(3) -0.011(2) 0.014(2) -0.003(2)
C81 0.041(3) 0.050(3) 0.069(3) -0.006(2) -0.001(2) 0.008(2)
C82 0.043(3) 0.040(2) 0.066(3) -0.003(2) -0.008(2) 0.009(2)
C83 0.048(3) 0.040(2) 0.051(3) 0.009(2) -0.009(2) -0.001(2)
C84 0.053(3) 0.050(3) 0.039(2) 0.009(2) -0.011(2) -0.003(2)
C85 0.061(3) 0.045(3) 0.037(2) -0.0053(19) 0.005(2) -0.002(2)
C86 0.053(3) 0.048(3) 0.046(2) -0.001(2) 0.014(2) 0.001(2)
C87 0.044(3) 0.045(3) 0.071(3) 0.003(2) 0.000(2) 0.008(2)
C88 0.046(3) 0.041(2) 0.060(3) 0.004(2) -0.006(2) 0.011(2)
K2 0.0506(6) 0.0334(4) 0.0295(4) -0.0017(4) 0.0004(4) 0.0000(4)
O7 0.068(2) 0.048(2) 0.0464(18) -0.0006(14) 0.0132(17) 0.0023(17)
O8 0.061(2) 0.0456(18) 0.0425(17) -0.0040(14) 0.0058(15) -0.0085(16)
O9 0.055(2) 0.061(2) 0.0404(17) 0.0053(15) 0.0000(15) -0.0025(17)
O10 0.057(2) 0.0494(19) 0.0474(18) 0.0042(15) 0.0018(16) 0.0136(16)
O11 0.054(2) 0.0470(18) 0.0383(16) -0.0041(13) -0.0010(14) -0.0004(15)
O12 0.062(2) 0.0446(18) 0.0416(16) 0.0051(14) 0.0035(15) 0.0028(16)
C1S 0.068(4) 0.068(4) 0.121(6) -0.038(4) 0.043(4) -0.027(3)
C2S 0.050(3) 0.061(4) 0.103(5) -0.014(3) -0.003(3) -0.010(3)
C3S 0.086(4) 0.049(3) 0.064(3) -0.008(3) -0.001(3) -0.009(3)
C4S 0.097(5) 0.046(3) 0.058(3) -0.008(2) 0.010(3) 0.000(3)
C5S 0.127(6) 0.051(3) 0.056(3) 0.006(3) 0.010(4) -0.012(4)
C6S 0.129(7) 0.065(4) 0.071(4) -0.016(3) 0.041(4) -0.044(4)
C7S 0.067(4) 0.093(5) 0.107(6) 0.026(4) -0.026(4) -0.040(4)
C8S 0.068(5) 0.104(6) 0.161(9) -0.043(6) 0.022(5) -0.047(5)
C9S 0.122(8) 0.165(10) 0.069(4) 0.002(6) 0.006(5) -0.103(8)
C10S 0.126(8) 0.130(8) 0.118(8) 0.053(6) -0.048(7) -0.069(7)
C11S 0.072(5) 0.081(5) 0.174(10) 0.000(6) -0.002(6) -0.016(4)
C12S 0.073(4) 0.104(6) 0.071(4) 0.002(4) 0.007(3) -0.045(4)
C89 0.066(3) 0.047(3) 0.049(3) -0.009(2) 0.014(2) 0.006(3)
C90 0.072(4) 0.055(3) 0.046(3) -0.015(2) 0.022(3) -0.020(3)
C91 0.065(3) 0.064(3) 0.029(2) 0.002(2) 0.003(2) -0.006(3)
C92 0.056(3) 0.066(3) 0.038(2) 0.012(2) -0.002(2) -0.010(3)
C93 0.060(3) 0.050(3) 0.050(3) 0.012(2) -0.007(2) 0.014(2)
C94 0.059(3) 0.056(3) 0.055(3) 0.008(2) 0.000(3) 0.012(3)
C95 0.068(3) 0.049(3) 0.044(3) -0.001(2) 0.016(2) 0.019(3)
C96 0.063(3) 0.053(3) 0.047(3) -0.006(2) 0.009(2) 0.005(2)
C97 0.064(3) 0.061(3) 0.026(2) 0.003(2) -0.005(2) 0.001(3)
C98 0.054(3) 0.059(3) 0.037(2) 0.001(2) -0.007(2) -0.006(2)
C99 0.067(3) 0.039(2) 0.056(3) 0.011(2) 0.008(2) 0.011(2)
C100 0.070(4) 0.039(2) 0.064(3) 0.004(2) 0.008(3) 0.002(2)
C13S 0.051(3) 0.062(3) 0.069(3) 0.010(3) 0.011(3) -0.007(3)
C14S 0.063(4) 0.071(4) 0.051(3) 0.014(3) 0.001(3) -0.019(3)
C15S 0.077(4) 0.050(3) 0.045(3) 0.008(2) 0.010(3) -0.016(3)
C16S 0.072(4) 0.040(3) 0.057(3) 0.005(2) 0.003(3) -0.001(2)
C17S 0.069(3) 0.037(2) 0.056(3) 0.006(2) -0.002(3) 0.000(2)
C18S 0.068(4) 0.044(3) 0.053(3) 0.004(2) 0.008(3) -0.010(2)
C19S 0.055(4) 0.074(4) 0.110(6) -0.007(4) 0.023(4) -0.012(3)
C20S 0.037(3) 0.181(9) 0.080(5) -0.011(5) -0.010(3) -0.014(5)
C21S 0.054(4) 0.119(6) 0.111(6) 0.053(5) 0.003(4) 0.015(4)
C22S 0.060(4) 0.069(4) 0.098(5) 0.012(3) 0.023(4) 0.015(3)
C23S 0.066(4) 0.081(4) 0.062(3) -0.002(3) 0.015(3) 0.016(3)
C24S 0.067(4) 0.065(4) 0.060(3) 0.008(3) 0.008(3) 0.015(3)
C25S 0.074(4) 0.079(4) 0.076(4) -0.009(3) 0.005(3) 0.003(3)
C26S 0.062(4) 0.080(4) 0.087(5) 0.012(4) -0.002(3) 0.009(3)
C27S 0.068(4) 0.082(4) 0.059(3) 0.001(3) -0.001(3) 0.008(3)
C28S 0.055(3) 0.072(4) 0.070(4) -0.010(3) -0.002(3) 0.002(3)
C29S 0.066(4) 0.076(4) 0.066(4) 0.001(3) -0.012(3) -0.001(3)
C30S 0.073(4) 0.093(5) 0.062(4) -0.013(3) 0.003(3) 0.004(4)
C31S 0.050(3) 0.068(4) 0.060(3) 0.017(3) -0.004(3) 0.010(3)
C32S 0.063(3) 0.052(3) 0.046(3) 0.008(2) -0.009(2) 0.009(3)
C33S 0.058(3) 0.038(3) 0.065(3) 0.008(2) -0.004(3) 0.001(2)
C34S 0.071(4) 0.041(3) 0.059(3) 0.008(2) 0.010(3) 0.004(3)
C35S 0.078(4) 0.040(3) 0.056(3) 0.010(2) -0.008(3) 0.006(3)
C36S 0.057(3) 0.054(3) 0.066(3) 0.019(3) -0.021(3) 0.002(2)
C37S 0.042(3) 0.049(3) 0.059(3) 0.001(2) 0.003(2) 0.001(2)
C38S 0.059(3) 0.056(3) 0.073(4) 0.023(3) -0.019(3) -0.002(3)
C39S 0.070(4) 0.066(4) 0.076(4) 0.016(3) -0.028(3) -0.018(3)
C40S 0.087(4) 0.048(3) 0.063(3) 0.005(3) -0.005(3) -0.007(3)
C41S 0.069(4) 0.057(3) 0.048(3) 0.005(2) -0.001(3) 0.021(3)
C42S 0.050(3) 0.062(3) 0.041(2) -0.010(2) -0.004(2) 0.011(2)
C43S 0.067(4) 0.058(3) 0.049(3) 0.000(2) -0.008(3) 0.015(3)
C44S 0.063(3) 0.048(3) 0.050(3) -0.002(2) 0.006(2) 0.007(2)
C45S 0.071(4) 0.047(3) 0.039(2) -0.004(2) -0.003(2) -0.001(2)
C46S 0.069(4) 0.070(4) 0.055(3) -0.003(3) -0.006(3) -0.022(3)
C47S 0.064(4) 0.061(3) 0.049(3) 0.005(2) 0.007(3) -0.014(3)
C48S 0.078(4) 0.050(3) 0.036(2) 0.005(2) 0.002(2) 0.003(3)

loop_
_atom_type_symbol
_atom_type_description
_atom_type_scat_dispersion_real
_atom_type_scat_dispersion_imag
_atom_type_scat_source
C C 0.0033 0.0016 'International Tables Vol C Tables 4.2.6.8 and 6.1.1.4'
H H 0.0000 0.0000 'International Tables Vol C Tables 4.2.6.8 and 6.1.1.4'
Co Co 0.3494 0.9721 'International Tables Vol C Tables 4.2.6.8 and 6.1.1.4'
K K 0.2009 0.2494 'International Tables Vol C Tables 4.2.6.8 and 6.1.1.4'
N N 0.0061 0.0033 'International Tables Vol C Tables 4.2.6.8 and 6.1.1.4'
O O 0.0106 0.0060 'International Tables Vol C Tables 4.2.6.8 and 6.1.1.4'
P P 0.1023 0.0942 'International Tables Vol C Tables 4.2.6.8 and 6.1.1.4'

loop_
_exptl_crystal_face_index_h
_exptl_crystal_face_index_k
_exptl_crystal_face_index_l
_exptl_crystal_face_perp_dist
-1.00 0.00 0.00 0.0440
0.00 1.00 -1.00 0.0780
0.00 -1.00 1.00 0.0390
0.00 0.00 1.00 0.0050
0.00 0.00 -1.00 0.0710
0.00 1.00 0.00 0.0840
0.00 -1.00 -1.00 0.0460
1.00 0.00 -1.00 0.0930
1.00 0.00 0.00 0.0920

loop_
_geom_angle_atom_site_label_1
_geom_angle_atom_site_label_2
_geom_angle_atom_site_label_3
_geom_angle
_geom_angle_site_symmetry_1
_geom_angle_site_symmetry_3
_geom_angle_publ_flag
P1 Co1 P2 104.54(4) . . ?
N1 Co1 P1 85.76(12) . . ?
N1 Co1 P2 169.69(13) . . ?
N2 Co1 P1 169.28(12) . . ?
N2 Co1 P2 86.03(12) . . ?
N2 Co1 N1 83.66(17) . . ?
P4 Co2 P3 104.74(4) . . ?
N3 Co2 P3 85.95(12) . . ?
N3 Co2 P4 169.30(12) . . ?
N4 Co2 P3 169.21(11) . . ?
N4 Co2 P4 85.84(11) . . ?
N4 Co2 N3 83.48(15) . . ?
O1 K1 O2 61.13(10) . . ?
O1 K1 O3 119.25(10) . . ?
O1 K1 O5 118.53(10) . . ?
O1 K1 O6 60.66(10) . . ?
O1 K1 C16 103.49(10) . . ?
O1 K1 C17 85.52(10) . . ?
O1 K1 C55 90.11(10) . . ?
O2 K1 O5 176.29(10) . . ?
O2 K1 C16 92.03(10) . . ?
O2 K1 C17 69.23(10) . . ?
O2 K1 C55 104.59(10) . . ?
O3 K1 O2 59.54(10) . . ?
O3 K1 O5 119.78(10) . . ?
O3 K1 C16 90.52(11) . . ?
O3 K1 C17 85.46(11) . . ?
O3 K1 C55 92.67(11) . . ?
O4 K1 O1 177.49(11) . . ?
O4 K1 O2 119.25(10) . . ?
O4 K1 O3 60.61(10) . . ?
O4 K1 O5 60.90(10) . . ?
O4 K1 O6 119.43(10) . . ?
O4 K1 C16 79.01(10) . . ?
O4 K1 C17 96.93(11) . . ?
O4 K1 C55 87.41(11) . . ?
O5 K1 C16 91.62(10) . . ?
O5 K1 C17 114.48(10) . . ?
O5 K1 C55 71.71(10) . . ?
O6 K1 O2 120.66(10) . . ?
O6 K1 O3 178.72(11) . . ?
O6 K1 O5 59.93(9) . . ?
O6 K1 C16 90.74(11) . . ?
O6 K1 C17 95.79(11) . . ?
O6 K1 C55 86.06(11) . . ?
C17 K1 C16 24.04(10) . . ?
C55 K1 C16 162.29(11) . . ?
C55 K1 C17 173.64(11) . . ?
C1 P1 Co1 102.47(15) . . ?
C1 P1 C15 104.74(17) . . ?
C1 P1 C21 103.46(19) . . ?
C15 P1 Co1 124.29(15) . . ?
C21 P1 Co1 117.66(13) . . ?
C21 P1 C15 101.81(19) . . ?
C10 P2 Co1 102.10(15) . . ?
C10 P2 C27 102.81(19) . . ?
C10 P2 C33 103.6(2) . . ?
C27 P2 Co1 123.85(15) . . ?
C33 P2 Co1 120.32(13) . . ?
C33 P2 C27 101.21(18) . . ?
C39 P3 Co2 102.14(15) . . ?
C39 P3 C53 104.27(17) . . ?
C39 P3 C59 103.41(19) . . ?
C53 P3 Co2 123.92(14) . . ?
C59 P3 Co2 119.04(12) . . ?
C59 P3 C53 101.47(18) . . ?
C48 P4 Co2 102.23(14) . . ?
C48 P4 C65 103.93(19) . . ?
C48 P4 C71 103.51(18) . . ?
C65 P4 Co2 121.10(13) . . ?
C71 P4 Co2 122.81(14) . . ?
C71 P4 C65 100.61(18) . . ?
C77 O1 K1 116.1(3) . . ?
C77 O1 C88 111.2(4) . . ?
C88 O1 K1 118.0(2) . . ?
C78 O2 K1 113.3(3) . . ?
C79 O2 K1 114.8(3) . . ?
C79 O2 C78 112.0(3) . . ?
C80 O3 K1 116.8(3) . . ?
C81 O3 K1 111.5(3) . . ?
C81 O3 C80 111.8(4) . . ?
C82 O4 K1 119.0(3) . . ?
C83 O4 K1 116.2(3) . . ?
C83 O4 C82 111.8(4) . . ?
C84 O5 K1 113.4(3) . . ?
C84 O5 C85 111.0(3) . . ?
C85 O5 K1 112.9(3) . . ?
C86 O6 K1 117.5(3) . . ?
C87 O6 K1 113.8(3) . . ?
C87 O6 C86 112.0(4) . . ?
C2 N1 Co1 123.6(3) . . ?
C2 N1 C7 118.9(4) . . ?
C7 N1 Co1 117.2(3) . . ?
C8 N2 Co1 116.3(3) . . ?
C9 N2 Co1 123.6(3) . . ?
C9 N2 C8 119.6(4) . . ?
C40 N3 Co2 123.5(3) . . ?
C40 N3 C45 119.4(3) . . ?
C45 N3 Co2 116.1(3) . . ?
C46 N4 Co2 116.7(3) . . ?
C47 N4 Co2 123.8(3) . . ?
C47 N4 C46 118.4(4) . . ?
C2 C1 P1 110.9(3) . . ?
C6 C1 P1 127.7(3) . . ?
C6 C1 C2 121.3(4) . . ?
N1 C2 C1 117.2(4) . . ?
N1 C2 C3 126.5(4) . . ?
C1 C2 C3 116.2(4) . . ?
C2 C3 H3 119.6 . . ?
C4 C3 C2 120.8(5) . . ?
C4 C3 H3 119.6 . . ?
C3 C4 H4 118.8 . . ?
C3 C4 C5 122.3(4) . . ?
C5 C4 H4 118.8 . . ?
C4 C5 H5 121.1 . . ?
C4 C5 C6 117.8(5) . . ?
C6 C5 H5 121.1 . . ?
C1 C6 C5 121.4(5) . . ?
C1 C6 H6 119.3 . . ?
C5 C6 H6 119.3 . . ?
N1 C7 H7A 109.7 . . ?
N1 C7 H7B 109.7 . . ?
N1 C7 C8 109.9(4) . . ?
H7A C7 H7B 108.2 . . ?
C8 C7 H7A 109.7 . . ?
C8 C7 H7B 109.7 . . ?
N2 C8 C7 109.4(4) . . ?
N2 C8 H8A 109.8 . . ?
N2 C8 H8B 109.8 . . ?
C7 C8 H8A 109.8 . . ?
C7 C8 H8B 109.8 . . ?
H8A C8 H8B 108.2 . . ?
N2 C9 C10 117.5(4) . . ?
N2 C9 C14 126.0(4) . . ?
C14 C9 C10 116.5(5) . . ?
C9 C10 P2 110.7(3) . . ?
C11 C10 P2 127.2(4) . . ?
C11 C10 C9 122.1(4) . . ?
C10 C11 H11 119.7 . . ?
C10 C11 C12 120.7(5) . . ?
C12 C11 H11 119.7 . . ?
C11 C12 H12 120.8 . . ?
C13 C12 C11 118.3(5) . . ?
C13 C12 H12 120.8 . . ?
C12 C13 H13 119.0 . . ?
C12 C13 C14 122.1(5) . . ?
C14 C13 H13 119.0 . . ?
C9 C14 H14 119.8 . . ?
C13 C14 C9 120.4(5) . . ?
C13 C14 H14 119.8 . . ?
C16 C15 P1 118.5(3) . . ?
C16 C15 C20 118.6(4) . . ?
C20 C15 P1 122.9(3) . . ?
K1 C16 H16 72.3 . . ?
C15 C16 K1 130.4(3) . . ?
C15 C16 H16 119.8 . . ?
C15 C16 C17 120.3(4) . . ?
C17 C16 K1 69.8(2) . . ?
C17 C16 H16 119.8 . . ?
K1 C17 H17 62.7 . . ?
C16 C17 K1 86.1(3) . . ?
C16 C17 H17 119.7 . . ?
C18 C17 K1 121.5(3) . . ?
C18 C17 C16 120.7(4) . . ?
C18 C17 H17 119.7 . . ?
C17 C18 H18 120.2 . . ?
C17 C18 C19 119.6(4) . . ?
C19 C18 H18 120.2 . . ?
C18 C19 H19 120.2 . . ?
C18 C19 C20 119.7(4) . . ?
C20 C19 H19 120.2 . . ?
C15 C20 C19 121.1(4) . . ?
C15 C20 H20 119.4 . . ?
C19 C20 H20 119.4 . . ?
C22 C21 P1 121.7(3) . . ?
C26 C21 P1 119.2(3) . . ?
C26 C21 C22 118.4(4) . . ?
C21 C22 H22 119.9 . . ?
C23 C22 C21 120.1(4) . . ?
C23 C22 H22 119.9 . . ?
C22 C23 H23 119.5 . . ?
C24 C23 C22 120.9(4) . . ?
C24 C23 H23 119.5 . . ?
C23 C24 H24 120.4 . . ?
C25 C24 C23 119.2(4) . . ?
C25 C24 H24 120.4 . . ?
C24 C25 H25 119.8 . . ?
C24 C25 C26 120.4(4) . . ?
C26 C25 H25 119.8 . . ?
C21 C26 H26 119.5 . . ?
C25 C26 C21 120.9(4) . . ?
C25 C26 H26 119.5 . . ?
C28 C27 P2 117.7(3) . . ?
C28 C27 C32 118.8(4) . . ?
C32 C27 P2 123.2(3) . . ?
C27 C28 H28 119.9 . . ?
C27 C28 C29 120.3(4) . . ?
C29 C28 H28 119.9 . . ?
C28 C29 H29 119.9 . . ?
C30 C29 C28 120.2(4) . . ?
C30 C29 H29 119.9 . . ?
C29 C30 H30 119.9 . . ?
C31 C30 C29 120.2(4) . . ?
C31 C30 H30 119.9 . . ?
C30 C31 H31 120.1 . . ?
C30 C31 C32 119.8(4) . . ?
C32 C31 H31 120.1 . . ?
C27 C32 H32 119.6 . . ?
C31 C32 C27 120.8(4) . . ?
C31 C32 H32 119.6 . . ?
C34 C33 P2 120.8(3) . . ?
C34 C33 C38 118.2(4) . . ?
C38 C33 P2 120.5(3) . . ?
C33 C34 H34 119.2 . . ?
C33 C34 C35 121.5(4) . . ?
C35 C34 H34 119.2 . . ?
C34 C35 H35 120.1 . . ?
C34 C35 C36 119.8(4) . . ?
C36 C35 H35 120.1 . . ?
C35 C36 H36 120.3 . . ?
C37 C36 C35 119.4(4) . . ?
C37 C36 H36 120.3 . . ?
C36 C37 H37 119.9 . . ?
C36 C37 C38 120.3(4) . . ?
C38 C37 H37 119.9 . . ?
C33 C38 H38 119.6 . . ?
C37 C38 C33 120.7(4) . . ?
C37 C38 H38 119.6 . . ?
C40 C39 P3 111.1(3) . . ?
C44 C39 P3 127.8(3) . . ?
C44 C39 C40 121.1(4) . . ?
N3 C40 C39 116.9(4) . . ?
N3 C40 C41 126.2(4) . . ?
C41 C40 C39 116.9(4) . . ?
C40 C41 H41 119.7 . . ?
C42 C41 C40 120.6(5) . . ?
C42 C41 H41 119.7 . . ?
C41 C42 H42 119.0 . . ?
C41 C42 C43 122.0(4) . . ?
C43 C42 H42 119.0 . . ?
C42 C43 H43 120.6 . . ?
C42 C43 C44 118.8(5) . . ?
C44 C43 H43 120.6 . . ?
C39 C44 C43 120.5(5) . . ?
C39 C44 H44 119.7 . . ?
C43 C44 H44 119.7 . . ?
N3 C45 H45A 109.9 . . ?
N3 C45 H45B 109.9 . . ?
N3 C45 C46 109.0(3) . . ?
H45A C45 H45B 108.3 . . ?
C46 C45 H45A 109.9 . . ?
C46 C45 H45B 109.9 . . ?
N4 C46 C45 108.8(4) . . ?
N4 C46 H46A 109.9 . . ?
N4 C46 H46B 109.9 . . ?
C45 C46 H46A 109.9 . . ?
C45 C46 H46B 109.9 . . ?
H46A C46 H46B 108.3 . . ?
N4 C47 C48 117.1(4) . . ?
N4 C47 C52 126.9(4) . . ?
C52 C47 C48 116.0(4) . . ?
C47 C48 P4 110.7(3) . . ?
C49 C48 P4 127.7(3) . . ?
C49 C48 C47 121.6(4) . . ?
C48 C49 H49 119.5 . . ?
C48 C49 C50 121.0(4) . . ?
C50 C49 H49 119.5 . . ?
C49 C50 H50 120.7 . . ?
C51 C50 C49 118.5(5) . . ?
C51 C50 H50 120.7 . . ?
C50 C51 H51 119.2 . . ?
C52 C51 C50 121.7(4) . . ?
C52 C51 H51 119.2 . . ?
C47 C52 H52 119.4 . . ?
C51 C52 C47 121.1(4) . . ?
C51 C52 H52 119.4 . . ?
C54 C53 P3 117.7(3) . . ?
C58 C53 P3 123.0(3) . . ?
C58 C53 C54 119.4(4) . . ?
C53 C54 H54 120.1 . . ?
C53 C54 C55 119.8(4) . . ?
C55 C54 H54 120.1 . . ?
K1 C55 H55 59.1 . . ?
C54 C55 K1 93.3(3) . . ?
C54 C55 H55 119.7 . . ?
C56 C55 K1 116.7(3) . . ?
C56 C55 C54 120.6(4) . . ?
C56 C55 H55 119.7 . . ?
C55 C56 H56 120.0 . . ?
C55 C56 C57 120.0(4) . . ?
C57 C56 H56 120.0 . . ?
C56 C57 H57 120.2 . . ?
C56 C57 C58 119.5(4) . . ?
C58 C57 H57 120.2 . . ?
C53 C58 C57 120.7(4) . . ?
C53 C58 H58 119.7 . . ?
C57 C58 H58 119.7 . . ?
C60 C59 P3 122.3(3) . . ?
C64 C59 P3 119.3(3) . . ?
C64 C59 C60 117.6(4) . . ?
C59 C60 H60 119.2 . . ?
C61 C60 C59 121.6(4) . . ?
C61 C60 H60 119.2 . . ?
C60 C61 H61 119.9 . . ?
C60 C61 C62 120.2(4) . . ?
C62 C61 H61 119.9 . . ?
C61 C62 H62 120.3 . . ?
C63 C62 C61 119.4(4) . . ?
C63 C62 H62 120.3 . . ?
C62 C63 H63 119.9 . . ?
C62 C63 C64 120.2(4) . . ?
C64 C63 H63 119.9 . . ?
C59 C64 C63 121.0(4) . . ?
C59 C64 H64 119.5 . . ?
C63 C64 H64 119.5 . . ?
C66 C65 P4 120.8(3) . . ?
C70 C65 P4 120.2(3) . . ?
C70 C65 C66 118.8(4) . . ?
C65 C66 H66 119.8 . . ?
C67 C66 C65 120.5(4) . . ?
C67 C66 H66 119.8 . . ?
C66 C67 H67 119.9 . . ?
C68 C67 C66 120.1(4) . . ?
C68 C67 H67 119.9 . . ?
C67 C68 H68 119.8 . . ?
C67 C68 C69 120.3(4) . . ?
C69 C68 H68 119.8 . . ?
C68 C69 H69 120.2 . . ?
C68 C69 C70 119.5(5) . . ?
C70 C69 H69 120.2 . . ?
C65 C70 C69 120.8(4) . . ?
C65 C70 H70 119.6 . . ?
C69 C70 H70 119.6 . . ?
C72 C71 P4 118.4(3) . . ?
C72 C71 C76 118.3(4) . . ?
C76 C71 P4 123.2(3) . . ?
C71 C72 H72 119.6 . . ?
C71 C72 C73 120.8(4) . . ?
C73 C72 H72 119.6 . . ?
C72 C73 H73 120.2 . . ?
C74 C73 C72 119.5(5) . . ?
C74 C73 H73 120.2 . . ?
C73 C74 H74 119.6 . . ?
C75 C74 C73 120.8(4) . . ?
C75 C74 H74 119.6 . . ?
C74 C75 H75 120.2 . . ?
C74 C75 C76 119.5(4) . . ?
C76 C75 H75 120.2 . . ?
C71 C76 H76 119.6 . . ?
C75 C76 C71 120.9(4) . . ?
C75 C76 H76 119.6 . . ?
O1 C77 H77A 109.9 . . ?
O1 C77 H77B 109.9 . . ?
O1 C77 C78 109.0(4) . . ?
H77A C77 H77B 108.3 . . ?
C78 C77 H77A 109.9 . . ?
C78 C77 H77B 109.9 . . ?
O2 C78 C77 109.4(3) . . ?
O2 C78 H78A 109.8 . . ?
O2 C78 H78B 109.8 . . ?
C77 C78 H78A 109.8 . . ?
C77 C78 H78B 109.8 . . ?
H78A C78 H78B 108.2 . . ?
O2 C79 H79A 110.0 . . ?
O2 C79 H79B 110.0 . . ?
O2 C79 C80 108.6(4) . . ?
H79A C79 H79B 108.4 . . ?
C80 C79 H79A 110.0 . . ?
C80 C79 H79B 110.0 . . ?
O3 C80 C79 108.5(4) . . ?
O3 C80 H80A 110.0 . . ?
O3 C80 H80B 110.0 . . ?
C79 C80 H80A 110.0 . . ?
C79 C80 H80B 110.0 . . ?
H80A C80 H80B 108.4 . . ?
O3 C81 H81A 109.8 . . ?
O3 C81 H81B 109.8 . . ?
O3 C81 C82 109.2(4) . . ?
H81A C81 H81B 108.3 . . ?
C82 C81 H81A 109.8 . . ?
C82 C81 H81B 109.8 . . ?
O4 C82 C81 108.8(4) . . ?
O4 C82 H82A 109.9 . . ?
O4 C82 H82B 109.9 . . ?
C81 C82 H82A 109.9 . . ?
C81 C82 H82B 109.9 . . ?
H82A C82 H82B 108.3 . . ?
O4 C83 H83A 109.9 . . ?
O4 C83 H83B 109.9 . . ?
O4 C83 C84 108.9(4) . . ?
H83A C83 H83B 108.3 . . ?
C84 C83 H83A 109.9 . . ?
C84 C83 H83B 109.9 . . ?
O5 C84 C83 109.1(4) . . ?
O5 C84 H84A 109.9 . . ?
O5 C84 H84B 109.9 . . ?
C83 C84 H84A 109.9 . . ?
C83 C84 H84B 109.9 . . ?
H84A C84 H84B 108.3 . . ?
O5 C85 H85A 109.9 . . ?
O5 C85 H85B 109.9 . . ?
O5 C85 C86 108.9(4) . . ?
H85A C85 H85B 108.3 . . ?
C86 C85 H85A 109.9 . . ?
C86 C85 H85B 109.9 . . ?
O6 C86 C85 109.5(4) . . ?
O6 C86 H86A 109.8 . . ?
O6 C86 H86B 109.8 . . ?
C85 C86 H86A 109.8 . . ?
C85 C86 H86B 109.8 . . ?
H86A C86 H86B 108.2 . . ?
O6 C87 H87A 109.8 . . ?
O6 C87 H87B 109.8 . . ?
O6 C87 C88 109.3(4) . . ?
H87A C87 H87B 108.3 . . ?
C88 C87 H87A 109.8 . . ?
C88 C87 H87B 109.8 . . ?
O1 C88 C87 108.6(4) . . ?
O1 C88 H88A 110.0 . . ?
O1 C88 H88B 110.0 . . ?
C87 C88 H88A 110.0 . . ?
C87 C88 H88B 110.0 . . ?
H88A C88 H88B 108.4 . . ?
O7 K2 O8 60.49(10) . . ?
O7 K2 O9 119.40(10) . . ?
O7 K2 O10 177.12(11) . . ?
O7 K2 O11 121.27(10) . . ?
O7 K2 C1S 107.97(10) . . ?
O7 K2 C2S 101.46(10) . . ?
O7 K2 C7S 77.78(13) . . ?
O7 K2 C8S 66.83(12) . . ?
O8 K2 O9 59.66(10) . . ?
O8 K2 O10 118.39(10) . . ?
O8 K2 O11 178.04(11) . . ?
O8 K2 C1S 100.95(10) . . ?
O8 K2 C2S 78.43(10) . . ?
O8 K2 C7S 104.58(13) . . ?
O8 K2 C8S 81.46(13) . . ?
O9 K2 C1S 91.58(12) . . ?
O9 K2 C2S 75.22(10) . . ?
O9 K2 C7S 108.83(11) . . ?
O9 K2 C8S 95.80(16) . . ?
O10 K2 O9 60.02(10) . . ?
O10 K2 O11 59.90(10) . . ?
O10 K2 C1S 69.42(10) . . ?
O10 K2 C2S 75.65(10) . . ?
O10 K2 C7S 105.10(13) . . ?
O10 K2 C8S 115.89(12) . . ?
O11 K2 O9 118.45(10) . . ?
O11 K2 C1S 79.43(10) . . ?
O11 K2 C2S 101.75(10) . . ?
O11 K2 C7S 75.35(13) . . ?
O11 K2 C8S 98.41(13) . . ?
O12 K2 O7 61.47(10) . . ?
O12 K2 O8 120.98(10) . . ?
O12 K2 O9 178.50(11) . . ?
O12 K2 O10 119.04(10) . . ?
O12 K2 O11 60.93(10) . . ?
O12 K2 C1S 86.96(12) . . ?
O12 K2 C2S 103.49(10) . . ?
O12 K2 C7S 72.45(10) . . ?
O12 K2 C8S 85.67(15) . . ?
C1S K2 C2S 23.3 . . ?
C1S K2 C7S 152.98(13) . . ?
C2S K2 C7S 175.77(11) . . ?
C8S K2 C1S 172.43(16) . . ?
C8S K2 C2S 159.84(13) . . ?
C8S K2 C7S 23.2 . . ?
C89 O7 K2 116.2(3) . . ?
C100 O7 K2 113.4(3) . . ?
C100 O7 C89 113.1(4) . . ?
C90 O8 K2 115.7(3) . . ?
C90 O8 C91 112.6(4) . . ?
C91 O8 K2 116.5(3) . . ?
C92 O9 K2 115.5(3) . . ?
C93 O9 K2 114.8(3) . . ?
C93 O9 C92 112.8(4) . . ?
C94 O10 K2 115.1(3) . . ?
C94 O10 C95 112.8(4) . . ?
C95 O10 K2 115.6(3) . . ?
C96 O11 K2 115.2(3) . . ?
C96 O11 C97 112.5(4) . . ?
C97 O11 K2 114.4(3) . . ?
C98 O12 K2 115.8(3) . . ?
C98 O12 C99 112.0(4) . . ?
C99 O12 K2 117.1(3) . . ?
K2 C1S H1S 100.2 . . ?
C2S C1S K2 79.44(17) . . ?
C2S C1S H1S 120.0 . . ?
C2S C1S C6S 120.0 . . ?
C6S C1S K2 90.33(16) . . ?
C6S C1S H1S 120.0 . . ?
K2 C2S H2S 101.3 . . ?
C1S C2S K2 77.29(17) . . ?
C1S C2S H2S 120.0 . . ?
C3S C2S K2 91.42(15) . . ?
C3S C2S C1S 120.0 . . ?
C3S C2S H2S 120.0 . . ?
C2S C3S H3S 120.0 . . ?
C2S C3S C4S 120.0 . . ?
C4S C3S H3S 120.0 . . ?
C3S C4S H4S 120.0 . . ?
C3S C4S C5S 120.0 . . ?
C5S C4S H4S 120.0 . . ?
C4S C5S H5S 120.0 . . ?
C6S C5S C4S 120.0 . . ?
C6S C5S H5S 120.0 . . ?
C1S C6S H6S 120.0 . . ?
C5S C6S C1S 120.0 . . ?
C5S C6S H6S 120.0 . . ?
K2 C7S H7S 108.6 . . ?
C8S C7S K2 76.27(16) . . ?
C8S C7S H7S 120.0 . . ?
C8S C7S C12S 120.0 . . ?
C12S C7S K2 85.28(17) . . ?
C12S C7S H7S 120.0 . . ?
K2 C8S H8S 106.6 . . ?
C7S C8S K2 80.55(16) . . ?
C7S C8S H8S 120.0 . . ?
C9S C8S K2 83.00(18) . . ?
C9S C8S C7S 120.0 . . ?
C9S C8S H8S 120.0 . . ?
C8S C9S H9S 120.0 . . ?
C8S C9S C10S 120.0 . . ?
C10S C9S H9S 120.0 . . ?
C9S C10S H10S 120.0 . . ?
C9S C10S C11S 120.0 . . ?
C11S C10S H10S 120.0 . . ?
C10S C11S H11S 120.0 . . ?
C12S C11S C10S 120.0 . . ?
C12S C11S H11S 120.0 . . ?
C7S C12S H12S 120.0 . . ?
C11S C12S C7S 120.0 . . ?
C11S C12S H12S 120.0 . . ?
O7 C89 H89A 109.7 . . ?
O7 C89 H89B 109.7 . . ?
O7 C89 C90 109.9(4) . . ?
H89A C89 H89B 108.2 . . ?
C90 C89 H89A 109.7 . . ?
C90 C89 H89B 109.7 . . ?
O8 C90 C89 109.4(4) . . ?
O8 C90 H90A 109.8 . . ?
O8 C90 H90B 109.8 . . ?
C89 C90 H90A 109.8 . . ?
C89 C90 H90B 109.8 . . ?
H90A C90 H90B 108.2 . . ?
O8 C91 H91A 109.7 . . ?
O8 C91 H91B 109.7 . . ?
O8 C91 C92 109.7(4) . . ?
H91A C91 H91B 108.2 . . ?
C92 C91 H91A 109.7 . . ?
C92 C91 H91B 109.7 . . ?
O9 C92 C91 109.1(4) . . ?
O9 C92 H92A 109.9 . . ?
O9 C92 H92B 109.9 . . ?
C91 C92 H92A 109.9 . . ?
C91 C92 H92B 109.9 . . ?
H92A C92 H92B 108.3 . . ?
O9 C93 H93A 109.6 . . ?
O9 C93 H93B 109.6 . . ?
O9 C93 C94 110.1(4) . . ?
H93A C93 H93B 108.2 . . ?
C94 C93 H93A 109.6 . . ?
C94 C93 H93B 109.6 . . ?
O10 C94 C93 109.8(4) . . ?
O10 C94 H94A 109.7 . . ?
O10 C94 H94B 109.7 . . ?
C93 C94 H94A 109.7 . . ?
C93 C94 H94B 109.7 . . ?
H94A C94 H94B 108.2 . . ?
O10 C95 H95A 109.7 . . ?
O10 C95 H95B 109.7 . . ?
O10 C95 C96 109.9(4) . . ?
H95A C95 H95B 108.2 . . ?
C96 C95 H95A 109.7 . . ?
C96 C95 H95B 109.7 . . ?
O11 C96 C95 109.5(4) . . ?
O11 C96 H96A 109.8 . . ?
O11 C96 H96B 109.8 . . ?
C95 C96 H96A 109.8 . . ?
C95 C96 H96B 109.8 . . ?
H96A C96 H96B 108.2 . . ?
O11 C97 H97A 109.5 . . ?
O11 C97 H97B 109.5 . . ?
O11 C97 C98 110.6(4) . . ?
H97A C97 H97B 108.1 . . ?
C98 C97 H97A 109.5 . . ?
C98 C97 H97B 109.5 . . ?
O12 C98 C97 109.5(4) . . ?
O12 C98 H98A 109.8 . . ?
O12 C98 H98B 109.8 . . ?
C97 C98 H98A 109.8 . . ?
C97 C98 H98B 109.8 . . ?
H98A C98 H98B 108.2 . . ?
O12 C99 H99A 110.0 . . ?
O12 C99 H99B 110.0 . . ?
O12 C99 C100 108.6(4) . . ?
H99A C99 H99B 108.4 . . ?
C100 C99 H99A 110.0 . . ?
C100 C99 H99B 110.0 . . ?
O7 C100 C99 110.7(5) . . ?
O7 C100 H10A 109.5 . . ?
O7 C100 H10B 109.5 . . ?
C99 C100 H10A 109.5 . . ?
C99 C100 H10B 109.5 . . ?
H10A C100 H10B 108.1 . . ?
C14S C13S H13S 119.8 . . ?
C18S C13S H13S 119.8 . . ?
C18S C13S C14S 120.4(6) . . ?
C13S C14S H14S 120.4 . . ?
C15S C14S C13S 119.2(6) . . ?
C15S C14S H14S 120.4 . . ?
C14S C15S H15S 119.6 . . ?
C14S C15S C16S 120.8(5) . . ?
C16S C15S H15S 119.6 . . ?
C15S C16S H16S 120.3 . . ?
C15S C16S C17S 119.4(6) . . ?
C17S C16S H16S 120.3 . . ?
C16S C17S H17S 120.0 . . ?
C18S C17S C16S 119.9(5) . . ?
C18S C17S H17S 120.0 . . ?
C13S C18S C17S 120.3(5) . . ?
C13S C18S H18S 119.9 . . ?
C17S C18S H18S 119.9 . . ?
C20S C19S H19S 120.0 . . ?
C20S C19S C24S 120.0 . . ?
C24S C19S H19S 120.0 . . ?
C19S C20S H20S 120.0 . . ?
C21S C20S C19S 120.0 . . ?
C21S C20S H20S 120.0 . . ?
C20S C21S H21S 120.0 . . ?
C20S C21S C22S 120.0 . . ?
C22S C21S H21S 120.0 . . ?
C21S C22S H22S 120.0 . . ?
C23S C22S C21S 120.0 . . ?
C23S C22S H22S 120.0 . . ?
C22S C23S H23S 120.0 . . ?
C24S C23S C22S 120.0 . . ?
C24S C23S H23S 120.0 . . ?
C19S C24S H24S 120.0 . . ?
C23S C24S C19S 120.0 . . ?
C23S C24S H24S 120.0 . . ?
C26S C25S H25S 119.2 . . ?
C26S C25S C30S 121.6(7) . . ?
C30S C25S H25S 119.2 . . ?
C25S C26S H26S 120.1 . . ?
C25S C26S C27S 119.7(7) . . ?
C27S C26S H26S 120.1 . . ?
C26S C27S H27S 120.4 . . ?
C28S C27S C26S 119.1(6) . . ?
C28S C27S H27S 120.4 . . ?
C27S C28S H28S 120.0 . . ?
C29S C28S C27S 120.0(6) . . ?
C29S C28S H28S 120.0 . . ?
C28S C29S H29S 119.7 . . ?
C28S C29S C30S 120.6(6) . . ?
C30S C29S H29S 119.7 . . ?
C25S C30S C29S 119.0(6) . . ?
C25S C30S H30S 120.5 . . ?
C29S C30S H30S 120.5 . . ?
C32S C31S H31S 119.8 . . ?
C36S C31S H31S 119.8 . . ?
C36S C31S C32S 120.3(6) . . ?
C31S C32S H32S 120.2 . . ?
C33S C32S C31S 119.7(5) . . ?
C33S C32S H32S 120.2 . . ?
C32S C33S H33S 120.2 . . ?
C32S C33S C34S 119.7(5) . . ?
C34S C33S H33S 120.2 . . ?
C33S C34S H34S 120.0 . . ?
C35S C34S C33S 120.0(5) . . ?
C35S C34S H34S 120.0 . . ?
C34S C35S H35S 120.1 . . ?
C36S C35S C34S 119.7(5) . . ?
C36S C35S H35S 120.1 . . ?
C31S C36S H36S 119.7 . . ?
C35S C36S C31S 120.5(6) . . ?
C35S C36S H36S 119.7 . . ?
C38S C37S H37S 120.3 . . ?
C42S C37S H37S 120.3 . . ?
C42S C37S C38S 119.5(5) . . ?
C37S C38S H38S 119.6 . . ?
C39S C38S C37S 120.8(5) . . ?
C39S C38S H38S 119.6 . . ?
C38S C39S H39S 119.9 . . ?
C38S C39S C40S 120.3(6) . . ?
C40S C39S H39S 119.9 . . ?
C39S C40S H40S 120.3 . . ?
C39S C40S C41S 119.4(5) . . ?
C41S C40S H40S 120.3 . . ?
C40S C41S H41S 120.0 . . ?
C40S C41S C42S 119.9(5) . . ?
C42S C41S H41S 120.0 . . ?
C37S C42S C41S 120.1(5) . . ?
C37S C42S H42S 119.9 . . ?
C41S C42S H42S 119.9 . . ?
C44S C43S H43S 120.0 . . ?
C48S C43S H43S 120.0 . . ?
C48S C43S C44S 120.0(5) . . ?
C43S C44S H44S 120.3 . . ?
C45S C44S C43S 119.3(5) . . ?
C45S C44S H44S 120.3 . . ?
C44S C45S H45S 119.7 . . ?
C44S C45S C46S 120.7(5) . . ?
C46S C45S H45S 119.7 . . ?
C45S C46S H46S 120.3 . . ?
C47S C46S C45S 119.4(6) . . ?
C47S C46S H46S 120.3 . . ?
C46S C47S H47S 119.4 . . ?
C46S C47S C48S 121.2(5) . . ?
C48S C47S H47S 119.4 . . ?
C43S C48S C47S 119.3(5) . . ?
C43S C48S H48S 120.3 . . ?
C47S C48S H48S 120.3 . . ?

loop_
_geom_bond_atom_site_label_1
_geom_bond_atom_site_label_2
_geom_bond_distance
_geom_bond_site_symmetry_2
_geom_bond_publ_flag
Co1 P1 2.1076(12) . ?
Co1 P2 2.1138(12) . ?
Co1 N1 1.898(3) . ?
Co1 N2 1.892(4) . ?
Co2 P3 2.1167(11) . ?
Co2 P4 2.1151(11) . ?
Co2 N3 1.899(3) . ?
Co2 N4 1.896(4) . ?
K1 O1 2.723(3) . ?
K1 O2 2.810(3) . ?
K1 O3 2.804(3) . ?
K1 O4 2.718(3) . ?
K1 O5 2.821(3) . ?
K1 O6 2.789(3) . ?
K1 C16 3.420(4) . ?
K1 C17 3.217(5) . ?
K1 C55 3.184(4) . ?
P1 C1 1.824(4) . ?
P1 C15 1.846(4) . ?
P1 C21 1.842(4) . ?
P2 C10 1.821(4) . ?
P2 C27 1.849(4) . ?
P2 C33 1.843(4) . ?
P3 C39 1.820(4) . ?
P3 C53 1.853(4) . ?
P3 C59 1.848(4) . ?
P4 C48 1.821(4) . ?
P4 C65 1.848(4) . ?
P4 C71 1.843(4) . ?
O1 C77 1.419(6) . ?
O1 C88 1.428(6) . ?
O2 C78 1.436(6) . ?
O2 C79 1.418(6) . ?
O3 C80 1.426(6) . ?
O3 C81 1.411(6) . ?
O4 C82 1.425(6) . ?
O4 C83 1.419(6) . ?
O5 C84 1.421(5) . ?
O5 C85 1.423(5) . ?
O6 C86 1.427(5) . ?
O6 C87 1.416(6) . ?
N1 C2 1.357(6) . ?
N1 C7 1.445(6) . ?
N2 C8 1.470(5) . ?
N2 C9 1.344(6) . ?
N3 C40 1.352(6) . ?
N3 C45 1.467(6) . ?
N4 C46 1.454(5) . ?
N4 C47 1.344(6) . ?
C1 C2 1.412(6) . ?
C1 C6 1.385(6) . ?
C2 C3 1.429(6) . ?
C3 H3 0.9500 . ?
C3 C4 1.371(7) . ?
C4 H4 0.9500 . ?
C4 C5 1.383(7) . ?
C5 H5 0.9500 . ?
C5 C6 1.391(6) . ?
C6 H6 0.9500 . ?
C7 H7A 0.9900 . ?
C7 H7B 0.9900 . ?
C7 C8 1.502(7) . ?
C8 H8A 0.9900 . ?
C8 H8B 0.9900 . ?
C9 C10 1.424(6) . ?
C9 C14 1.416(6) . ?
C10 C11 1.375(7) . ?
C11 H11 0.9500 . ?
C11 C12 1.397(7) . ?
C12 H12 0.9500 . ?
C12 C13 1.385(8) . ?
C13 H13 0.9500 . ?
C13 C14 1.392(8) . ?
C14 H14 0.9500 . ?
C15 C16 1.389(6) . ?
C15 C20 1.389(6) . ?
C16 H16 0.9500 . ?
C16 C17 1.396(6) . ?
C17 H17 0.9500 . ?
C17 C18 1.377(7) . ?
C18 H18 0.9500 . ?
C18 C19 1.390(7) . ?
C19 H19 0.9500 . ?
C19 C20 1.393(6) . ?
C20 H20 0.9500 . ?
C21 C22 1.403(6) . ?
C21 C26 1.393(6) . ?
C22 H22 0.9500 . ?
C22 C23 1.388(6) . ?
C23 H23 0.9500 . ?
C23 C24 1.386(6) . ?
C24 H24 0.9500 . ?
C24 C25 1.384(6) . ?
C25 H25 0.9500 . ?
C25 C26 1.388(6) . ?
C26 H26 0.9500 . ?
C27 C28 1.388(6) . ?
C27 C32 1.404(6) . ?
C28 H28 0.9500 . ?
C28 C29 1.396(6) . ?
C29 H29 0.9500 . ?
C29 C30 1.385(6) . ?
C30 H30 0.9500 . ?
C30 C31 1.382(7) . ?
C31 H31 0.9500 . ?
C31 C32 1.386(6) . ?
C32 H32 0.9500 . ?
C33 C34 1.380(6) . ?
C33 C38 1.402(6) . ?
C34 H34 0.9500 . ?
C34 C35 1.385(6) . ?
C35 H35 0.9500 . ?
C35 C36 1.395(7) . ?
C36 H36 0.9500 . ?
C36 C37 1.385(7) . ?
C37 H37 0.9500 . ?
C37 C38 1.385(6) . ?
C38 H38 0.9500 . ?
C39 C40 1.430(6) . ?
C39 C44 1.385(6) . ?
C40 C41 1.419(6) . ?
C41 H41 0.9500 . ?
C41 C42 1.380(7) . ?
C42 H42 0.9500 . ?
C42 C43 1.384(8) . ?
C43 H43 0.9500 . ?
C43 C44 1.400(6) . ?
C44 H44 0.9500 . ?
C45 H45A 0.9900 . ?
C45 H45B 0.9900 . ?
C45 C46 1.504(7) . ?
C46 H46A 0.9900 . ?
C46 H46B 0.9900 . ?
C47 C48 1.429(6) . ?
C47 C52 1.428(6) . ?
C48 C49 1.381(6) . ?
C49 H49 0.9500 . ?
C49 C50 1.392(6) . ?
C50 H50 0.9500 . ?
C50 C51 1.390(7) . ?
C51 H51 0.9500 . ?
C51 C52 1.377(7) . ?
C52 H52 0.9500 . ?
C53 C54 1.387(6) . ?
C53 C58 1.386(6) . ?
C54 H54 0.9500 . ?
C54 C55 1.399(6) . ?
C55 H55 0.9500 . ?
C55 C56 1.369(7) . ?
C56 H56 0.9500 . ?
C56 C57 1.388(7) . ?
C57 H57 0.9500 . ?
C57 C58 1.394(6) . ?
C58 H58 0.9500 . ?
C59 C60 1.397(6) . ?
C59 C64 1.392(6) . ?
C60 H60 0.9500 . ?
C60 C61 1.377(6) . ?
C61 H61 0.9500 . ?
C61 C62 1.391(7) . ?
C62 H62 0.9500 . ?
C62 C63 1.380(7) . ?
C63 H63 0.9500 . ?
C63 C64 1.398(6) . ?
C64 H64 0.9500 . ?
C65 C66 1.396(6) . ?
C65 C70 1.389(6) . ?
C66 H66 0.9500 . ?
C66 C67 1.394(6) . ?
C67 H67 0.9500 . ?
C67 C68 1.375(7) . ?
C68 H68 0.9500 . ?
C68 C69 1.388(7) . ?
C69 H69 0.9500 . ?
C69 C70 1.397(6) . ?
C70 H70 0.9500 . ?
C71 C72 1.383(6) . ?
C71 C76 1.409(6) . ?
C72 H72 0.9500 . ?
C72 C73 1.392(6) . ?
C73 H73 0.9500 . ?
C73 C74 1.386(7) . ?
C74 H74 0.9500 . ?
C74 C75 1.373(7) . ?
C75 H75 0.9500 . ?
C75 C76 1.384(6) . ?
C76 H76 0.9500 . ?
C77 H77A 0.9900 . ?
C77 H77B 0.9900 . ?
C77 C78 1.490(7) . ?
C78 H78A 0.9900 . ?
C78 H78B 0.9900 . ?
C79 H79A 0.9900 . ?
C79 H79B 0.9900 . ?
C79 C80 1.493(7) . ?
C80 H80A 0.9900 . ?
C80 H80B 0.9900 . ?
C81 H81A 0.9900 . ?
C81 H81B 0.9900 . ?
C81 C82 1.496(7) . ?
C82 H82A 0.9900 . ?
C82 H82B 0.9900 . ?
C83 H83A 0.9900 . ?
C83 H83B 0.9900 . ?
C83 C84 1.495(7) . ?
C84 H84A 0.9900 . ?
C84 H84B 0.9900 . ?
C85 H85A 0.9900 . ?
C85 H85B 0.9900 . ?
C85 C86 1.487(7) . ?
C86 H86A 0.9900 . ?
C86 H86B 0.9900 . ?
C87 H87A 0.9900 . ?
C87 H87B 0.9900 . ?
C87 C88 1.495(7) . ?
C88 H88A 0.9900 . ?
C88 H88B 0.9900 . ?
K2 O7 2.771(3) . ?
K2 O8 2.786(3) . ?
K2 O9 2.824(3) . ?
K2 O10 2.802(3) . ?
K2 O11 2.803(3) . ?
K2 O12 2.740(3) . ?
K2 C1S 3.433(4) . ?
K2 C2S 3.460(4) . ?
K2 C7S 3.483(5) . ?
K2 C8S 3.430(5) . ?
O7 C89 1.424(5) . ?
O7 C100 1.402(6) . ?
O8 C90 1.400(6) . ?
O8 C91 1.427(6) . ?
O9 C92 1.416(6) . ?
O9 C93 1.411(6) . ?
O10 C94 1.412(6) . ?
O10 C95 1.425(5) . ?
O11 C96 1.398(6) . ?
O11 C97 1.426(6) . ?
O12 C98 1.407(5) . ?
O12 C99 1.433(6) . ?
C1S H1S 0.9500 . ?
C1S C2S 1.3900 . ?
C1S C6S 1.3900 . ?
C2S H2S 0.9500 . ?
C2S C3S 1.3900 . ?
C3S H3S 0.9500 . ?
C3S C4S 1.3900 . ?
C4S H4S 0.9500 . ?
C4S C5S 1.3900 . ?
C5S H5S 0.9500 . ?
C5S C6S 1.3900 . ?
C6S H6S 0.9500 . ?
C7S H7S 0.9500 . ?
C7S C8S 1.3900 . ?
C7S C12S 1.3900 . ?
C8S H8S 0.9500 . ?
C8S C9S 1.3900 . ?
C9S H9S 0.9500 . ?
C9S C10S 1.3900 . ?
C10S H10S 0.9500 . ?
C10S C11S 1.3900 . ?
C11S H11S 0.9500 . ?
C11S C12S 1.3900 . ?
C12S H12S 0.9500 . ?
C89 H89A 0.9900 . ?
C89 H89B 0.9900 . ?
C89 C90 1.503(8) . ?
C90 H90A 0.9900 . ?
C90 H90B 0.9900 . ?
C91 H91A 0.9900 . ?
C91 H91B 0.9900 . ?
C91 C92 1.479(7) . ?
C92 H92A 0.9900 . ?
C92 H92B 0.9900 . ?
C93 H93A 0.9900 . ?
C93 H93B 0.9900 . ?
C93 C94 1.481(7) . ?
C94 H94A 0.9900 . ?
C94 H94B 0.9900 . ?
C95 H95A 0.9900 . ?
C95 H95B 0.9900 . ?
C95 C96 1.482(7) . ?
C96 H96A 0.9900 . ?
C96 H96B 0.9900 . ?
C97 H97A 0.9900 . ?
C97 H97B 0.9900 . ?
C97 C98 1.489(7) . ?
C98 H98A 0.9900 . ?
C98 H98B 0.9900 . ?
C99 H99A 0.9900 . ?
C99 H99B 0.9900 . ?
C99 C100 1.515(7) . ?
C100 H10A 0.9900 . ?
C100 H10B 0.9900 . ?
C13S H13S 0.9500 . ?
C13S C14S 1.389(8) . ?
C13S C18S 1.371(8) . ?
C14S H14S 0.9500 . ?
C14S C15S 1.375(9) . ?
C15S H15S 0.9500 . ?
C15S C16S 1.381(8) . ?
C16S H16S 0.9500 . ?
C16S C17S 1.388(7) . ?
C17S H17S 0.9500 . ?
C17S C18S 1.376(8) . ?
C18S H18S 0.9500 . ?
C19S H19S 0.9500 . ?
C19S C20S 1.3900 . ?
C19S C24S 1.3900 . ?
C20S H20S 0.9500 . ?
C20S C21S 1.3900 . ?
C21S H21S 0.9500 . ?
C21S C22S 1.3900 . ?
C22S H22S 0.9500 . ?
C22S C23S 1.3900 . ?
C23S H23S 0.9500 . ?
C23S C24S 1.3900 . ?
C24S H24S 0.9500 . ?
C25S H25S 0.9500 . ?
C25S C26S 1.327(9) . ?
C25S C30S 1.365(9) . ?
C26S H26S 0.9500 . ?
C26S C27S 1.399(9) . ?
C27S H27S 0.9500 . ?
C27S C28S 1.377(8) . ?
C28S H28S 0.9500 . ?
C28S C29S 1.346(8) . ?
C29S H29S 0.9500 . ?
C29S C30S 1.380(9) . ?
C30S H30S 0.9500 . ?
C31S H31S 0.9500 . ?
C31S C32S 1.379(8) . ?
C31S C36S 1.368(8) . ?
C32S H32S 0.9500 . ?
C32S C33S 1.372(8) . ?
C33S H33S 0.9500 . ?
C33S C34S 1.391(8) . ?
C34S H34S 0.9500 . ?
C34S C35S 1.376(8) . ?
C35S H35S 0.9500 . ?
C35S C36S 1.366(8) . ?
C36S H36S 0.9500 . ?
C37S H37S 0.9500 . ?
C37S C38S 1.370(8) . ?
C37S C42S 1.362(7) . ?
C38S H38S 0.9500 . ?
C38S C39S 1.366(8) . ?
C39S H39S 0.9500 . ?
C39S C40S 1.371(8) . ?
C40S H40S 0.9500 . ?
C40S C41S 1.372(8) . ?
C41S H41S 0.9500 . ?
C41S C42S 1.390(8) . ?
C42S H42S 0.9500 . ?
C43S H43S 0.9500 . ?
C43S C44S 1.404(7) . ?
C43S C48S 1.370(8) . ?
C44S H44S 0.9500 . ?
C44S C45S 1.376(8) . ?
C45S H45S 0.9500 . ?
C45S C46S 1.398(8) . ?
C46S H46S 0.9500 . ?
C46S C47S 1.348(7) . ?
C47S H47S 0.9500 . ?
C47S C48S 1.408(8) . ?
C48S H48S 0.9500 . ?

loop_
_geom_torsion_atom_site_label_1
_geom_torsion_atom_site_label_2
_geom_torsion_atom_site_label_3
_geom_torsion_atom_site_label_4
_geom_torsion
_geom_torsion_site_symmetry_1
_geom_torsion_site_symmetry_2
_geom_torsion_site_symmetry_3
_geom_torsion_site_symmetry_4
_geom_torsion_publ_flag
Co1 P1 C1 C2 -2.2(3) . . . . ?
Co1 P1 C1 C6 179.7(4) . . . . ?
Co1 P1 C15 C16 -7.3(4) . . . . ?
Co1 P1 C15 C20 172.7(3) . . . . ?
Co1 P1 C21 C22 -97.0(3) . . . . ?
Co1 P1 C21 C26 73.3(3) . . . . ?
Co1 P2 C10 C9 -2.6(3) . . . . ?
Co1 P2 C10 C11 179.4(4) . . . . ?
Co1 P2 C27 C28 -13.7(4) . . . . ?
Co1 P2 C27 C32 172.4(3) . . . . ?
Co1 P2 C33 C34 80.4(4) . . . . ?
Co1 P2 C33 C38 -92.2(3) . . . . ?
Co1 N1 C2 C1 -2.3(5) . . . . ?
Co1 N1 C2 C3 177.4(3) . . . . ?
Co1 N1 C7 C8 14.9(5) . . . . ?
Co1 N2 C8 C7 17.9(5) . . . . ?
Co1 N2 C9 C10 -2.0(5) . . . . ?
Co1 N2 C9 C14 179.3(3) . . . . ?
Co2 P3 C39 C40 2.5(3) . . . . ?
Co2 P3 C39 C44 -177.0(4) . . . . ?
Co2 P3 C53 C54 8.9(4) . . . . ?
Co2 P3 C53 C58 -170.3(3) . . . . ?
Co2 P3 C59 C60 94.8(3) . . . . ?
Co2 P3 C59 C64 -75.2(3) . . . . ?
Co2 P4 C48 C47 -1.5(3) . . . . ?
Co2 P4 C48 C49 -180.0(4) . . . . ?
Co2 P4 C65 C66 93.7(3) . . . . ?
Co2 P4 C65 C70 -80.6(3) . . . . ?
Co2 P4 C71 C72 9.8(4) . . . . ?
Co2 P4 C71 C76 -172.9(3) . . . . ?
Co2 N3 C40 C39 -5.9(5) . . . . ?
Co2 N3 C40 C41 173.1(3) . . . . ?
Co2 N3 C45 C46 20.6(5) . . . . ?
Co2 N4 C46 C45 21.9(5) . . . . ?
Co2 N4 C47 C48 -6.1(5) . . . . ?
Co2 N4 C47 C52 173.9(3) . . . . ?
K1 O1 C77 C78 50.0(4) . . . . ?
K1 O1 C88 C87 -43.4(5) . . . . ?
K1 O2 C78 C77 45.7(4) . . . . ?
K1 O2 C79 C80 -52.0(4) . . . . ?
K1 O3 C80 C79 -44.7(4) . . . . ?
K1 O3 C81 C82 55.1(4) . . . . ?
K1 O4 C82 C81 37.9(5) . . . . ?
K1 O4 C83 C84 -50.1(4) . . . . ?
K1 O5 C84 C83 -46.1(4) . . . . ?
K1 O5 C85 C86 54.2(4) . . . . ?
K1 O6 C86 C85 40.6(5) . . . . ?
K1 O6 C87 C88 -50.2(5) . . . . ?
K1 C16 C17 C18 -124.6(4) . . . . ?
K1 C17 C18 C19 -106.4(4) . . . . ?
K1 C55 C56 C57 112.1(4) . . . . ?
P1 Co1 N1 C2 0.6(3) . . . . ?
P1 Co1 N1 C7 174.0(3) . . . . ?
P1 Co1 N2 C8 -17.8(8) . . . . ?
P1 Co1 N2 C9 170.3(4) . . . . ?
P1 C1 C2 N1 2.8(5) . . . . ?
P1 C1 C2 C3 -176.9(3) . . . . ?
P1 C1 C6 C5 178.0(4) . . . . ?
P1 C15 C16 K1 -91.9(4) . . . . ?
P1 C15 C16 C17 179.6(3) . . . . ?
P1 C15 C20 C19 179.1(3) . . . . ?
P1 C21 C22 C23 170.5(3) . . . . ?
P1 C21 C26 C25 -170.0(3) . . . . ?
P2 Co1 N1 C2 -177.0(5) . . . . ?
P2 Co1 N1 C7 -3.6(9) . . . . ?
P2 Co1 N2 C8 171.9(3) . . . . ?
P2 Co1 N2 C9 0.0(3) . . . . ?
P2 C10 C11 C12 178.4(4) . . . . ?
P2 C27 C28 C29 -173.5(3) . . . . ?
P2 C27 C32 C31 172.6(3) . . . . ?
P2 C33 C34 C35 -174.3(3) . . . . ?
P2 C33 C38 C37 173.9(3) . . . . ?
P3 Co2 N3 C40 6.2(3) . . . . ?
P3 Co2 N3 C45 174.9(3) . . . . ?
P3 Co2 N4 C46 2.9(8) . . . . ?
P3 Co2 N4 C47 -165.0(4) . . . . ?
P3 C39 C40 N3 1.4(4) . . . . ?
P3 C39 C40 C41 -177.7(3) . . . . ?
P3 C39 C44 C43 178.3(3) . . . . ?
P3 C53 C54 C55 -178.9(3) . . . . ?
P3 C53 C58 C57 179.6(3) . . . . ?
P3 C59 C60 C61 -170.0(3) . . . . ?
P3 C59 C64 C63 169.8(3) . . . . ?
P4 Co2 N3 C40 -172.3(4) . . . . ?
P4 Co2 N3 C45 -3.5(8) . . . . ?
P4 Co2 N4 C46 171.8(3) . . . . ?
P4 Co2 N4 C47 4.0(3) . . . . ?
P4 C48 C49 C50 177.6(4) . . . . ?
P4 C65 C66 C67 -174.4(3) . . . . ?
P4 C65 C70 C69 174.8(3) . . . . ?
P4 C71 C72 C73 179.0(3) . . . . ?
P4 C71 C76 C75 -178.0(3) . . . . ?
O1 C77 C78 O2 -63.7(5) . . . . ?
O2 C79 C80 O3 63.7(5) . . . . ?
O3 C81 C82 O4 -62.0(5) . . . . ?
O4 C83 C84 O5 64.0(5) . . . . ?
O5 C85 C86 O6 -63.0(5) . . . . ?
O6 C87 C88 O1 61.7(5) . . . . ?
N1 Co1 N2 C8 -8.2(3) . . . . ?
N1 Co1 N2 C9 179.9(4) . . . . ?
N1 C2 C3 C4 178.2(4) . . . . ?
N1 C7 C8 N2 -19.9(5) . . . . ?
N2 Co1 N1 C2 -177.7(3) . . . . ?
N2 Co1 N1 C7 -4.2(3) . . . . ?
N2 C9 C10 P2 2.9(5) . . . . ?
N2 C9 C10 C11 -178.9(4) . . . . ?
N2 C9 C14 C13 178.4(4) . . . . ?
N3 Co2 N4 C46 -8.9(3) . . . . ?
N3 Co2 N4 C47 -176.7(4) . . . . ?
N3 C40 C41 C42 179.5(4) . . . . ?
N3 C45 C46 N4 -25.8(5) . . . . ?
N4 Co2 N3 C40 -176.0(3) . . . . ?
N4 Co2 N3 C45 -7.2(3) . . . . ?
N4 C47 C48 P4 4.5(5) . . . . ?
N4 C47 C48 C49 -177.0(4) . . . . ?
N4 C47 C52 C51 177.2(5) . . . . ?
C1 P1 C15 C16 109.5(3) . . . . ?
C1 P1 C15 C20 -70.6(4) . . . . ?
C1 P1 C21 C22 150.9(3) . . . . ?
C1 P1 C21 C26 -38.8(4) . . . . ?
C1 C2 C3 C4 -2.2(6) . . . . ?
C2 N1 C7 C8 -171.4(4) . . . . ?
C2 C1 C6 C5 0.1(7) . . . . ?
C2 C3 C4 C5 1.5(7) . . . . ?
C3 C4 C5 C6 0.1(7) . . . . ?
C4 C5 C6 C1 -0.9(7) . . . . ?
C6 C1 C2 N1 -178.9(4) . . . . ?
C6 C1 C2 C3 1.4(6) . . . . ?
C7 N1 C2 C1 -175.6(4) . . . . ?
C7 N1 C2 C3 4.0(6) . . . . ?
C8 N2 C9 C10 -173.6(4) . . . . ?
C8 N2 C9 C14 7.7(6) . . . . ?
C9 N2 C8 C7 -169.9(4) . . . . ?
C9 C10 C11 C12 0.6(7) . . . . ?
C10 P2 C27 C28 100.5(3) . . . . ?
C10 P2 C27 C32 -73.3(4) . . . . ?
C10 P2 C33 C34 -32.6(4) . . . . ?
C10 P2 C33 C38 154.7(3) . . . . ?
C10 C9 C14 C13 -0.4(6) . . . . ?
C10 C11 C12 C13 -0.7(8) . . . . ?
C11 C12 C13 C14 0.3(9) . . . . ?
C12 C13 C14 C9 0.3(8) . . . . ?
C14 C9 C10 P2 -178.2(3) . . . . ?
C14 C9 C10 C11 0.0(6) . . . . ?
C15 P1 C1 C2 -133.1(3) . . . . ?
C15 P1 C1 C6 48.8(4) . . . . ?
C15 P1 C21 C22 42.4(4) . . . . ?
C15 P1 C21 C26 -147.3(3) . . . . ?
C15 C16 C17 K1 125.8(4) . . . . ?
C15 C16 C17 C18 1.2(6) . . . . ?
C16 C15 C20 C19 -0.9(6) . . . . ?
C16 C17 C18 C19 -0.6(6) . . . . ?
C17 C18 C19 C20 -0.6(6) . . . . ?
C18 C19 C20 C15 1.4(6) . . . . ?
C20 C15 C16 K1 88.1(4) . . . . ?
C20 C15 C16 C17 -0.4(6) . . . . ?
C21 P1 C1 C2 120.6(3) . . . . ?
C21 P1 C1 C6 -57.5(4) . . . . ?
C21 P1 C15 C16 -143.0(3) . . . . ?
C21 P1 C15 C20 36.9(4) . . . . ?
C21 C22 C23 C24 -1.1(6) . . . . ?
C22 C21 C26 C25 0.6(6) . . . . ?
C22 C23 C24 C25 1.2(7) . . . . ?
C23 C24 C25 C26 -0.4(6) . . . . ?
C24 C25 C26 C21 -0.5(6) . . . . ?
C26 C21 C22 C23 0.2(6) . . . . ?
C27 P2 C10 C9 -131.8(3) . . . . ?
C27 P2 C10 C11 50.1(5) . . . . ?
C27 P2 C33 C34 -138.9(3) . . . . ?
C27 P2 C33 C38 48.5(4) . . . . ?
C27 C28 C29 C30 0.9(6) . . . . ?
C28 C27 C32 C31 -1.2(6) . . . . ?
C28 C29 C30 C31 -1.9(7) . . . . ?
C29 C30 C31 C32 1.3(7) . . . . ?
C30 C31 C32 C27 0.2(6) . . . . ?
C32 C27 C28 C29 0.7(6) . . . . ?
C33 P2 C10 C9 123.1(3) . . . . ?
C33 P2 C10 C11 -55.0(5) . . . . ?
C33 P2 C27 C28 -152.5(3) . . . . ?
C33 P2 C27 C32 33.6(4) . . . . ?
C33 C34 C35 C36 0.5(7) . . . . ?
C34 C33 C38 C37 1.1(6) . . . . ?
C34 C35 C36 C37 1.0(7) . . . . ?
C35 C36 C37 C38 -1.4(7) . . . . ?
C36 C37 C38 C33 0.4(6) . . . . ?
C38 C33 C34 C35 -1.5(6) . . . . ?
C39 P3 C53 C54 -106.7(3) . . . . ?
C39 P3 C53 C58 74.1(4) . . . . ?
C39 P3 C59 C60 -152.9(3) . . . . ?
C39 P3 C59 C64 37.2(3) . . . . ?
C39 C40 C41 C42 -1.5(6) . . . . ?
C40 N3 C45 C46 -170.1(4) . . . . ?
C40 C39 C44 C43 -1.2(6) . . . . ?
C40 C41 C42 C43 0.5(7) . . . . ?
C41 C42 C43 C44 0.3(7) . . . . ?
C42 C43 C44 C39 0.1(7) . . . . ?
C44 C39 C40 N3 -179.0(4) . . . . ?
C44 C39 C40 C41 1.9(6) . . . . ?
C45 N3 C40 C39 -174.3(4) . . . . ?
C45 N3 C40 C41 4.7(6) . . . . ?
C46 N4 C47 C48 -173.7(4) . . . . ?
C46 N4 C47 C52 6.3(7) . . . . ?
C47 N4 C46 C45 -169.6(4) . . . . ?
C47 C48 C49 C50 -0.7(7) . . . . ?
C48 P4 C65 C66 -152.4(3) . . . . ?
C48 P4 C65 C70 33.2(4) . . . . ?
C48 P4 C71 C72 -104.7(3) . . . . ?
C48 P4 C71 C76 72.7(4) . . . . ?
C48 C47 C52 C51 -2.8(7) . . . . ?
C48 C49 C50 C51 -2.0(7) . . . . ?
C49 C50 C51 C52 2.2(8) . . . . ?
C50 C51 C52 C47 0.3(8) . . . . ?
C52 C47 C48 P4 -175.5(3) . . . . ?
C52 C47 C48 C49 3.0(6) . . . . ?
C53 P3 C39 C40 132.6(3) . . . . ?
C53 P3 C39 C44 -46.9(4) . . . . ?
C53 P3 C59 C60 -45.0(4) . . . . ?
C53 P3 C59 C64 145.0(3) . . . . ?
C53 C54 C55 K1 -124.5(3) . . . . ?
C53 C54 C55 C56 -0.6(6) . . . . ?
C54 C53 C58 C57 0.4(6) . . . . ?
C54 C55 C56 C57 0.1(6) . . . . ?
C55 C56 C57 C58 0.6(7) . . . . ?
C56 C57 C58 C53 -0.9(6) . . . . ?
C58 C53 C54 C55 0.3(6) . . . . ?
C59 P3 C39 C40 -121.7(3) . . . . ?
C59 P3 C39 C44 58.8(4) . . . . ?
C59 P3 C53 C54 146.1(3) . . . . ?
C59 P3 C53 C58 -33.1(4) . . . . ?
C59 C60 C61 C62 1.0(6) . . . . ?
C60 C59 C64 C63 -0.6(6) . . . . ?
C60 C61 C62 C63 -1.5(6) . . . . ?
C61 C62 C63 C64 1.0(6) . . . . ?
C62 C63 C64 C59 0.1(6) . . . . ?
C64 C59 C60 C61 0.1(6) . . . . ?
C65 P4 C48 C47 -128.3(3) . . . . ?
C65 P4 C48 C49 53.3(4) . . . . ?
C65 P4 C71 C72 148.1(3) . . . . ?
C65 P4 C71 C76 -34.6(4) . . . . ?
C65 C66 C67 C68 -0.5(6) . . . . ?
C66 C65 C70 C69 0.3(6) . . . . ?
C66 C67 C68 C69 0.6(7) . . . . ?
C67 C68 C69 C70 -0.2(7) . . . . ?
C68 C69 C70 C65 -0.2(7) . . . . ?
C70 C65 C66 C67 0.1(6) . . . . ?
C71 P4 C48 C47 127.0(3) . . . . ?
C71 P4 C48 C49 -51.5(4) . . . . ?
C71 P4 C65 C66 -45.5(4) . . . . ?
C71 P4 C65 C70 140.2(3) . . . . ?
C71 C72 C73 C74 -1.0(7) . . . . ?
C72 C71 C76 C75 -0.6(6) . . . . ?
C72 C73 C74 C75 -0.5(7) . . . . ?
C73 C74 C75 C76 1.4(7) . . . . ?
C74 C75 C76 C71 -0.9(7) . . . . ?
C76 C71 C72 C73 1.6(6) . . . . ?
C77 O1 C88 C87 178.8(4) . . . . ?
C78 O2 C79 C80 176.9(4) . . . . ?
C79 O2 C78 C77 177.5(4) . . . . ?
C80 O3 C81 C82 -172.1(4) . . . . ?
C81 O3 C80 C79 -174.8(4) . . . . ?
C82 O4 C83 C84 168.8(4) . . . . ?
C83 O4 C82 C81 177.9(4) . . . . ?
C84 O5 C85 C86 -177.2(4) . . . . ?
C85 O5 C84 C83 -174.4(4) . . . . ?
C86 O6 C87 C88 173.6(4) . . . . ?
C87 O6 C86 C85 174.9(4) . . . . ?
C88 O1 C77 C78 -171.4(4) . . . . ?
K2 O7 C89 C90 -44.0(5) . . . . ?
K2 O7 C100 C99 50.6(5) . . . . ?
K2 O8 C90 C89 -47.8(5) . . . . ?
K2 O8 C91 C92 46.4(5) . . . . ?
K2 O9 C92 C91 47.5(5) . . . . ?
K2 O9 C93 C94 -46.1(5) . . . . ?
K2 O10 C94 C93 -48.4(5) . . . . ?
K2 O10 C95 C96 44.1(5) . . . . ?
K2 O11 C96 C95 49.8(5) . . . . ?
K2 O11 C97 C98 -42.2(5) . . . . ?
K2 O12 C98 C97 -50.0(5) . . . . ?
K2 O12 C99 C100 41.1(5) . . . . ?
K2 C1S C2S C3S -84.21(15) . . . . ?
K2 C1S C6S C5S 77.98(15) . . . . ?
K2 C2S C3S C4S -76.13(17) . . . . ?
K2 C7S C8S C9S -76.18(18) . . . . ?
K2 C7S C12S C11S 71.18(16) . . . . ?
K2 C8S C9S C10S -74.81(16) . . . . ?
O7 C89 C90 O8 60.8(5) . . . . ?
O8 C91 C92 O9 -61.9(6) . . . . ?
O9 C93 C94 O10 63.4(6) . . . . ?
O10 C95 C96 O11 -62.5(6) . . . . ?
O11 C97 C98 O12 61.4(5) . . . . ?
O12 C99 C100 O7 -61.2(6) . . . . ?
C1S C2S C3S C4S 0.0 . . . . ?
C2S C1S C6S C5S 0.0 . . . . ?
C2S C3S C4S C5S 0.0 . . . . ?
C3S C4S C5S C6S 0.0 . . . . ?
C4S C5S C6S C1S 0.0 . . . . ?
C6S C1S C2S K2 84.21(15) . . . . ?
C6S C1S C2S C3S 0.0 . . . . ?
C7S C8S C9S C10S 0.0 . . . . ?
C8S C7S C12S C11S 0.0 . . . . ?
C8S C9S C10S C11S 0.0 . . . . ?
C9S C10S C11S C12S 0.0 . . . . ?
C10S C11S C12S C7S 0.0 . . . . ?
C12S C7S C8S K2 76.18(18) . . . . ?
C12S C7S C8S C9S 0.0 . . . . ?
C89 O7 C100 C99 -174.4(4) . . . . ?
C90 O8 C91 C92 -176.6(4) . . . . ?
C91 O8 C90 C89 174.8(4) . . . . ?
C92 O9 C93 C94 178.8(4) . . . . ?
C93 O9 C92 C91 -177.7(4) . . . . ?
C94 O10 C95 C96 179.5(5) . . . . ?
C95 O10 C94 C93 175.9(5) . . . . ?
C96 O11 C97 C98 -176.1(4) . . . . ?
C97 O11 C96 C95 -176.6(4) . . . . ?
C98 O12 C99 C100 178.3(4) . . . . ?
C99 O12 C98 C97 172.3(4) . . . . ?
C100 O7 C89 C90 -177.7(4) . . . . ?
C13S C14S C15S C16S -0.6(8) . . . . ?
C14S C13S C18S C17S -0.3(8) . . . . ?
C14S C15S C16S C17S 0.3(8) . . . . ?
C15S C16S C17S C18S 0.1(8) . . . . ?
C16S C17S C18S C13S 0.0(8) . . . . ?
C18S C13S C14S C15S 0.6(8) . . . . ?
C19S C20S C21S C22S 0.0 . . . . ?
C20S C19S C24S C23S 0.0 . . . . ?
C20S C21S C22S C23S 0.0 . . . . ?
C21S C22S C23S C24S 0.0 . . . . ?
C22S C23S C24S C19S 0.0 . . . . ?
C24S C19S C20S C21S 0.0 . . . . ?
C25S C26S C27S C28S 0.5(10) . . . . ?
C26S C25S C30S C29S -0.1(11) . . . . ?
C26S C27S C28S C29S 0.4(10) . . . . ?
C27S C28S C29S C30S -1.3(10) . . . . ?
C28S C29S C30S C25S 1.1(10) . . . . ?
C30S C25S C26S C27S -0.7(11) . . . . ?
C31S C32S C33S C34S -0.6(7) . . . . ?
C32S C31S C36S C35S -0.7(8) . . . . ?
C32S C33S C34S C35S 0.1(8) . . . . ?
C33S C34S C35S C36S 0.2(8) . . . . ?
C34S C35S C36S C31S 0.1(8) . . . . ?
C36S C31S C32S C33S 0.9(8) . . . . ?
C37S C38S C39S C40S -1.6(10) . . . . ?
C38S C37S C42S C41S 0.0(8) . . . . ?
C38S C39S C40S C41S 2.1(10) . . . . ?
C39S C40S C41S C42S -1.6(9) . . . . ?
C40S C41S C42S C37S 0.5(8) . . . . ?
C42S C37S C38S C39S 0.5(9) . . . . ?
C43S C44S C45S C46S 0.6(8) . . . . ?
C44S C43S C48S C47S -1.9(8) . . . . ?
C44S C45S C46S C47S -2.3(9) . . . . ?
C45S C46S C47S C48S 2.0(10) . . . . ?
C46S C47S C48S C43S 0.1(9) . . . . ?
C48S C43S C44S C45S 1.5(9) . . . . ?

loop_
_twin_individual_id
_twin_individual_mass_fraction_refined
1 0.508(12)
2 0.492(12)
